data_4310691
loop_
_publ_author_name
'Victoria A. Milway'
'Virginie Niel'
'Tareque S. M. Abedin'
'Zhiqiang Xu'
'Laurence K. Thompson'
'Hilde Grove'
'David O. Miller'
'Stewart R. Parsons'

_publ_section_title
;
 Octanuclear and Nonanuclear Supramolecular Copper(II) Complexes with
 Linear "Tritopic" Ligands: Structural and Magnetic Studies
;
_journal_name_full 'Inorganic Chemistry'
_journal_page_first 1874
_journal_page_last 1884
_journal_paper_doi 10.1021/ic030113u
_journal_volume 43
_journal_year 2004
_chemical_formula_sum 'C104 H104 Cu9 N46 O56'
_chemical_formula_weight 3466.19
_chemical_name_systematic
;
  ?
;
_space_group_IT_number 2
_symmetry_cell_setting triclinic
_symmetry_space_group_name_Hall '-P 1'
_symmetry_space_group_name_H-M 'P -1'
_atom_sites_solution_hydrogens geom
_atom_sites_solution_primary direct
_atom_sites_solution_secondary difmap
_audit_creation_method SHELXL-97
_cell_angle_alpha 88.890(2)
_cell_angle_beta 81.511(2)
_cell_angle_gamma 68.6070(10)
_cell_formula_units_Z 2
_cell_length_a 15.4729(12)
_cell_length_b 19.8690(16)
_cell_length_c 23.0835(18)
_cell_measurement_temperature 193(2)
_cell_volume 6530.7(9)
_computing_cell_refinement 'Bruker SAINT (Bruker, 1997)'
_computing_data_collection 'Bruker SMART (Bruker, 1997)'
_computing_data_reduction 'Bruker SAINT (Bruker, 1997)'
_computing_molecular_graphics 'teXsan for Windows (MSC, 1997)'
_computing_publication_material 'teXsan for Windows (MSC, 1997)'
_computing_structure_refinement 'SHELXL-97 (Sheldrick, 1997)'
_computing_structure_solution 'SHELXS-97 (Sheldrick, 1990)'
_diffrn_ambient_temperature 193(2)
_diffrn_detector_area_resol_mean 8.192
_diffrn_measured_fraction_theta_full 0.977
_diffrn_measured_fraction_theta_max 0.977
_diffrn_measurement_device_type 'Bruker PLATFORM diffractometer/SMART 1000 CCD area detector'
_diffrn_measurement_method '\w scans'
_diffrn_radiation_monochromator graphite
_diffrn_radiation_source 'rotating anode'
_diffrn_radiation_type MoK\a
_diffrn_radiation_wavelength 0.71073
_diffrn_reflns_av_R_equivalents 0.0437
_diffrn_reflns_av_sigmaI/netI 0.1026
_diffrn_reflns_limit_h_max 19
_diffrn_reflns_limit_h_min -19
_diffrn_reflns_limit_k_max 24
_diffrn_reflns_limit_k_min -24
_diffrn_reflns_limit_l_max 20
_diffrn_reflns_limit_l_min -28
_diffrn_reflns_number 37176
_diffrn_reflns_theta_full 26.41
_diffrn_reflns_theta_max 26.41
_diffrn_reflns_theta_min 0.89
_diffrn_standards_decay_% 0
_diffrn_standards_interval_time 0
_diffrn_standards_number 0
_exptl_absorpt_coefficient_mu 1.550
_exptl_absorpt_correction_T_max 0.84477
_exptl_absorpt_correction_T_min 0.54437
_exptl_absorpt_correction_type integration
_exptl_absorpt_process_details 'Bruker SHELXTL (Bruker, 1997)'
_exptl_crystal_colour yellow-brown
_exptl_crystal_density_diffrn 1.763
_exptl_crystal_density_method 'not measured'
_exptl_crystal_description prism
_exptl_crystal_F_000 3518
_exptl_crystal_size_max 0.40
_exptl_crystal_size_mid 0.20
_exptl_crystal_size_min 0.15
_refine_diff_density_max 2.213
_refine_diff_density_min -0.825
_refine_diff_density_rms 0.130
_refine_ls_extinction_method none
_refine_ls_goodness_of_fit_ref 1.010
_refine_ls_hydrogen_treatment mixed
_refine_ls_matrix_type full
_refine_ls_number_parameters 1899
_refine_ls_number_reflns 26239
_refine_ls_number_restraints 0
_refine_ls_restrained_S_all 1.010
_refine_ls_R_factor_all 0.1382
_refine_ls_R_factor_gt 0.0754
_refine_ls_shift/su_max 0.018
_refine_ls_shift/su_mean 0.000
_refine_ls_structure_factor_coef Fsqd
_refine_ls_weighting_details 'calc w=1/[\s^2^(Fo^2^)+(0.1029P)^2^+16.3047P] where P=(Fo^2^+2Fc^2^)/3'
_refine_ls_weighting_scheme calc
_refine_ls_wR_factor_gt 0.1774
_refine_ls_wR_factor_ref 0.2113
_reflns_number_gt 15585
_reflns_number_total 26239
_reflns_threshold_expression >2sigma(I)
_cod_data_source_file ic030113u_4.cif
_cod_data_source_block shelxl(compound6)
_cod_depositor_comments
;
The following automatic conversions were performed:
'_symmetry_cell_setting' value 'Triclinic' changed to 'triclinic'
according to '/home/saulius/struct/CIF-dictionaries/cif_core.dic'
dictionary named 'cif_core.dic' version 2.4.1 from 2010-06-29.

Automatic conversion script
Id: cif_fix_enum 1527 2010-12-29 10:47:43Z saulius 
;
_cod_database_code 4310691

loop_
_symmetry_equiv_pos_as_xyz
'x, y, z'
'-x, -y, -z'

loop_
_atom_site_label
_atom_site_type_symbol
_atom_site_fract_x
_atom_site_fract_y
_atom_site_fract_z
_atom_site_U_iso_or_equiv
_atom_site_adp_type
_atom_site_occupancy
_atom_site_symmetry_multiplicity
_atom_site_calc_flag
_atom_site_refinement_flags
_atom_site_disorder_assembly
_atom_site_disorder_group
Cu1 Cu 0.09773(6) 0.12899(5) -0.43337(4) 0.0287(2) Uani 1 1 d . . .
Cu2 Cu 0.11909(5) 0.07223(4) -0.26312(4) 0.0246(2) Uani 1 1 d . . .
Cu3 Cu 0.18529(6) 0.00305(5) -0.10121(4) 0.0315(2) Uani 1 1 d . . .
Cu4 Cu 0.32189(5) 0.18680(4) -0.42640(4) 0.0250(2) Uani 1 1 d . . .
Cu5 Cu 0.25210(5) 0.20877(4) -0.25823(4) 0.0239(2) Uani 1 1 d . . .
Cu6 Cu 0.24182(6) 0.16664(5) -0.09219(4) 0.0351(2) Uani 1 1 d . . .
Cu7 Cu 0.39480(6) 0.36148(5) -0.43845(4) 0.0351(2) Uani 1 1 d . . .
Cu8 Cu 0.32645(6) 0.38389(5) -0.25177(4) 0.0297(2) Uani 1 1 d . . .
Cu9 Cu 0.27094(6) 0.36697(5) -0.07541(4) 0.0323(2) Uani 1 1 d . . .
O1 O 0.0656(3) 0.1340(3) -0.3466(2) 0.0301(11) Uani 1 1 d . . .
O2 O 0.1153(3) 0.0650(3) -0.1628(2) 0.0311(12) Uani 1 1 d . . .
O3 O 0.2451(3) 0.2272(2) -0.3477(2) 0.0248(10) Uani 1 1 d . . .
O4 O 0.2017(3) 0.2153(3) -0.1644(2) 0.0299(11) Uani 1 1 d . . .
O5 O 0.3175(3) 0.3958(3) -0.3581(2) 0.0343(12) Uani 1 1 d . . .
O6 O 0.2503(3) 0.3983(3) -0.1564(2) 0.0303(11) Uani 1 1 d . . .
O7 O -0.0442(4) 0.0928(3) -0.4353(3) 0.0465(15) Uani 1 1 d . . .
O8 O -0.0704(4) -0.0095(3) -0.4200(3) 0.0527(17) Uani 1 1 d . . .
O9 O 0.2515(3) 0.0978(2) -0.4385(2) 0.0319(12) Uani 1 1 d . . .
O10 O 0.3822(3) -0.0010(3) -0.4457(3) 0.0436(15) Uani 1 1 d . . .
O11 O 0.4374(3) 0.2460(3) -0.4233(2) 0.0314(12) Uani 1 1 d . . .
O12 O 0.5680(3) 0.1485(3) -0.4207(2) 0.0364(13) Uani 1 1 d . . .
O13 O 0.4267(4) 0.4783(3) -0.4229(3) 0.063(2) Uani 1 1 d . . .
O14 O 0.5506(5) 0.5057(4) -0.4294(6) 0.132(5) Uani 1 1 d . . .
O15 O 0.2270(3) 0.1073(2) -0.2663(2) 0.0250(10) Uani 1 1 d . . .
O16 O 0.3379(3) 0.2786(2) -0.2561(2) 0.0263(11) Uani 1 1 d . . .
O17 O 0.1488(4) -0.0959(3) -0.1327(2) 0.0420(14) Uani 1 1 d . . .
O18 O 0.2298(4) -0.2105(3) -0.1669(3) 0.0572(17) Uani 1 1 d . . .
O19 O 0.2969(3) 0.0661(3) -0.1213(2) 0.0394(13) Uani 1 1 d . . .
O20 O 0.4523(4) 0.0344(3) -0.1346(3) 0.0569(18) Uani 1 1 d . . .
O21 O 0.3414(3) 0.2266(3) -0.0959(2) 0.0399(13) Uani 1 1 d . . .
O22 O 0.4847(4) 0.1484(3) -0.1330(3) 0.0549(17) Uani 1 1 d . . .
O23 O 0.2999(4) 0.4715(3) -0.0547(3) 0.0560(17) Uani 1 1 d . . .
O24 O 0.4237(6) 0.5065(5) -0.0668(5) 0.115(4) Uani 1 1 d . . .
O25 O 0.2680(4) -0.1933(4) 0.3044(3) 0.0617(18) Uani 1 1 d . . .
O26 O 0.2407(4) -0.0856(4) 0.2766(3) 0.064(2) Uani 1 1 d . . .
O27 O 0.2417(5) -0.1684(4) 0.2170(3) 0.0613(18) Uani 1 1 d . . .
O28 O 0.2086(6) 0.7087(4) -0.4276(5) 0.127(4) Uani 1 1 d . . .
O29 O 0.2165(6) 0.6012(4) -0.4532(4) 0.083(3) Uani 1 1 d . . .
O30 O 0.3262(6) 0.6187(4) -0.4097(4) 0.093(3) Uani 1 1 d . . .
O31 O 0.3036(8) 0.2127(11) -0.7627(5) 0.203(9) Uani 1 1 d . . .
O32 O 0.1702(6) 0.2090(6) -0.7614(4) 0.111(4) Uani 1 1 d . . .
O33 O 0.2822(13) 0.1157(10) -0.7576(6) 0.236(11) Uani 1 1 d . . .
O34 O -0.0891(5) 0.2457(4) 0.1408(3) 0.077(2) Uani 1 1 d . . .
O35 O -0.0052(5) 0.2946(4) 0.1804(4) 0.090(3) Uani 1 1 d . . .
O36 O -0.1398(5) 0.3040(4) 0.2259(4) 0.082(2) Uani 1 1 d . . .
O37 O 0.7763(8) 0.4126(8) -0.3516(5) 0.170(6) Uani 1 1 d . . .
O38 O 0.8009(7) 0.4941(6) -0.3208(6) 0.154(6) Uani 1 1 d . . .
O39 O 0.7359(4) 0.4369(4) -0.2641(3) 0.071(2) Uani 1 1 d . . .
O40 O -0.1694(7) 0.3709(7) -0.0362(6) 0.134(4) Uani 1 1 d . . .
O41 O -0.2837(8) 0.4345(9) -0.0854(6) 0.181(6) Uani 1 1 d . . .
O42 O -0.1646(6) 0.4706(6) -0.0822(4) 0.108(3) Uani 1 1 d . . .
O43 O 0.4229(3) 0.1044(2) -0.4033(2) 0.0254(11) Uani 1 1 d . . .
O44 O 0.6254(18) 0.2454(14) 0.0430(11) 0.154(9) Uiso 0.50 1 d P . .
O45 O 0.498(2) 0.174(2) 0.0060(16) 0.218(14) Uiso 0.50 1 d P . .
O46 O 0.5139(9) 0.3167(7) 0.0422(6) 0.153(4) Uiso 1 1 d . . .
O47 O 0.7049(11) 0.3596(9) 0.0565(7) 0.081(4) Uiso 0.50 1 d P . .
O48 O 0.6454(11) 0.3989(8) 0.0115(7) 0.080(4) Uiso 0.50 1 d P . .
O49 O 0.4278(12) 0.3496(10) 0.1646(8) 0.099(5) Uiso 0.50 1 d P . .
O50 O 0.8554(4) 0.4119(3) 0.0940(3) 0.0582(17) Uiso 1 1 d . . .
O51 O 0.7212(5) 0.2821(4) 0.3071(3) 0.0653(18) Uiso 1 1 d . . .
O52 O 0.2515(4) 0.9472(3) 0.3890(3) 0.0530(16) Uiso 1 1 d . . .
O53 O -0.0073(8) 0.5011(7) 0.4756(5) 0.051(3) Uiso 0.50 1 d P . .
O54 O 0.0082(9) 0.5275(7) 0.4269(6) 0.062(4) Uiso 0.50 1 d P . .
O55 O -0.0402(9) 0.4488(7) 0.4490(6) 0.153(4) Uiso 1 1 d . . .
O56 O 0.1217(6) 0.3920(5) 0.3646(4) 0.100(3) Uiso 1 1 d . . .
O57 O 0.3809(17) 0.4310(13) 0.1184(11) 0.148(9) Uiso 0.50 1 d P . .
O58 O 0.2533(11) 0.4528(9) 0.1840(7) 0.083(5) Uiso 0.50 1 d P . .
O59 O 0.2380(13) 0.3469(10) -0.7371(8) 0.104(6) Uiso 0.50 1 d P . .
O60 O 0.8072(13) 0.2317(10) 0.0197(8) 0.103(6) Uiso 0.50 1 d P . .
O61 O 0.516(2) 0.110(2) 0.0320(16) 0.211(14) Uiso 0.50 1 d P . .
O62 O 0.706(2) 0.2949(18) -0.0012(15) 0.212(13) Uiso 0.50 1 d P . .
O63 O 0.5341(12) 0.2227(10) 0.0262(8) 0.097(5) Uiso 0.50 1 d P . .
N1 N 0.0969(4) 0.1606(3) -0.5184(3) 0.0315(14) Uani 1 1 d . . .
N2 N -0.0856(4) 0.3298(3) -0.4612(3) 0.0342(15) Uani 1 1 d . . .
N3 N 0.0114(4) 0.2256(3) -0.4214(3) 0.0286(13) Uani 1 1 d . . .
N4 N -0.0337(4) 0.2489(3) -0.3658(3) 0.0287(14) Uani 1 1 d . . .
N5 N 0.0096(3) 0.1613(3) -0.2315(3) 0.0246(13) Uani 1 1 d . . .
N6 N 0.0108(4) 0.1229(3) -0.0808(3) 0.0295(14) Uani 1 1 d . . .
N7 N 0.0762(4) 0.0683(3) -0.0547(3) 0.0321(14) Uani 1 1 d . . .
N8 N -0.0216(5) 0.1020(4) 0.0346(3) 0.0392(16) Uani 1 1 d . . .
N9 N 0.2052(5) -0.0344(4) -0.0184(3) 0.052(2) Uani 1 1 d . . .
N10 N 0.3606(4) 0.1795(3) -0.5155(3) 0.0284(14) Uani 1 1 d . . .
N11 N 0.1487(4) 0.3370(3) -0.5217(3) 0.0344(15) Uani 1 1 d . . .
N12 N 0.2219(4) 0.2682(3) -0.4486(3) 0.0246(13) Uani 1 1 d . . .
N13 N 0.1512(4) 0.3100(3) -0.4061(3) 0.0261(13) Uani 1 1 d . . .
N14 N 0.1310(4) 0.2850(3) -0.2525(3) 0.0243(13) Uani 1 1 d . . .
N15 N 0.0691(4) 0.2805(3) -0.0983(3) 0.0310(14) Uani 1 1 d . . .
N16 N 0.1238(4) 0.2357(3) -0.0601(3) 0.0309(14) Uani 1 1 d . . .
N17 N 0.0003(4) 0.2622(3) 0.0172(3) 0.0394(16) Uani 1 1 d . . .
N18 N 0.2414(5) 0.1421(4) -0.0078(3) 0.0411(16) Uani 1 1 d . . .
N19 N 0.4271(4) 0.3509(4) -0.5281(3) 0.0371(16) Uani 1 1 d . . .
N20 N 0.2003(5) 0.4876(3) -0.5353(3) 0.0415(17) Uani 1 1 d . . .
N21 N 0.2779(4) 0.4209(3) -0.4602(3) 0.0281(13) Uani 1 1 d . . .
N22 N 0.2089(4) 0.4598(3) -0.4155(3) 0.0281(13) Uani 1 1 d . . .
N23 N 0.1923(4) 0.4459(3) -0.2593(3) 0.0270(13) Uani 1 1 d . . .
N24 N 0.0947(4) 0.4424(3) -0.1114(3) 0.0313(14) Uani 1 1 d . . .
N25 N 0.1379(4) 0.4085(3) -0.0649(3) 0.0296(14) Uani 1 1 d . . .
N26 N -0.0046(4) 0.4229(3) -0.0065(3) 0.0348(15) Uani 1 1 d . . .
N27 N 0.2406(4) 0.3427(4) 0.0085(3) 0.0373(15) Uani 1 1 d . . .
N28 N 0.1446(4) 0.0200(3) -0.4396(3) 0.0277(13) Uani 1 1 d . . .
N29 N 0.5287(4) 0.3354(3) -0.4234(3) 0.0320(14) Uani 1 1 d . . .
N30 N 0.0529(4) -0.0007(3) -0.2660(3) 0.0279(13) Uani 1 1 d . . .
N31 N 0.2850(4) -0.1402(3) -0.2998(3) 0.0383(16) Uani 1 1 d . . .
N32 N 0.2247(4) -0.0153(3) -0.2841(3) 0.0284(14) Uani 1 1 d . . .
N33 N 0.3149(4) -0.0146(3) -0.2875(3) 0.0284(14) Uani 1 1 d . . .
N34 N 0.3783(3) 0.1368(3) -0.2678(3) 0.0230(12) Uani 1 1 d . . .
N35 N 0.4967(4) 0.2607(3) -0.2674(3) 0.0288(14) Uani 1 1 d . . .
N36 N 0.4590(4) 0.3349(3) -0.2586(3) 0.0300(14) Uani 1 1 d . . .
N37 N 0.6077(4) 0.3428(3) -0.2734(3) 0.0427(18) Uani 1 1 d . . .
N38 N 0.3687(4) 0.4700(3) -0.2413(3) 0.0347(15) Uani 1 1 d . . .
N39 N 0.3078(4) -0.0676(3) -0.1446(3) 0.0340(15) Uani 1 1 d . . .
N40 N 0.4121(4) 0.3339(4) -0.0933(3) 0.0367(16) Uani 1 1 d . . .
N41 N 0.2508(4) -0.1500(4) 0.2649(4) 0.0439(18) Uani 1 1 d . . .
N42 N 0.2496(6) 0.6438(5) -0.4318(4) 0.063(2) Uani 1 1 d . . .
N43 N 0.2486(9) 0.1841(10) -0.7592(5) 0.115(5) Uani 1 1 d . . .
N44 N -0.0769(5) 0.2804(4) 0.1831(5) 0.067(3) Uani 1 1 d . . .
N45 N 0.7690(5) 0.4494(4) -0.3114(4) 0.0452(18) Uani 1 1 d . . .
N46 N -0.2055(9) 0.4280(10) -0.0709(6) 0.111(5) Uani 1 1 d . . .
C1 C 0.1503(6) 0.1238(4) -0.5671(4) 0.0391(19) Uani 1 1 d . . .
C2 C 0.1394(6) 0.1524(5) -0.6218(4) 0.047(2) Uani 1 1 d . . .
C3 C 0.0734(7) 0.2202(5) -0.6268(4) 0.048(2) Uani 1 1 d . . .
C4 C 0.0193(6) 0.2597(4) -0.5768(4) 0.0405(19) Uani 1 1 d . . .
C5 C 0.0327(5) 0.2278(4) -0.5226(3) 0.0295(16) Uani 1 1 d . . .
C6 C -0.0175(5) 0.2640(4) -0.4657(3) 0.0281(16) Uani 1 1 d . . .
C7 C -0.0001(5) 0.1968(4) -0.3303(3) 0.0260(15) Uani 1 1 d . . .
C8 C -0.0382(4) 0.2097(4) -0.2672(3) 0.0256(15) Uani 1 1 d . . .
C9 C -0.1170(4) 0.2697(4) -0.2467(3) 0.0288(16) Uani 1 1 d . . .
C10 C -0.1452(5) 0.2790(4) -0.1873(3) 0.0316(17) Uani 1 1 d . . .
C11 C -0.0970(4) 0.2293(4) -0.1495(3) 0.0296(16) Uani 1 1 d . . .
C12 C -0.0194(4) 0.1707(4) -0.1737(3) 0.0257(15) Uani 1 1 d . . .
C13 C 0.0400(5) 0.1155(4) -0.1372(3) 0.0289(16) Uani 1 1 d . . .
C14 C 0.0566(5) 0.0603(4) 0.0017(3) 0.0324(17) Uani 1 1 d . . .
C15 C 0.1312(5) -0.0001(4) 0.0235(3) 0.0354(18) Uani 1 1 d . . .
C16 C 0.1283(7) -0.0201(5) 0.0812(4) 0.052(2) Uani 1 1 d . . .
C17 C 0.2039(9) -0.0772(7) 0.0974(5) 0.079(4) Uani 1 1 d . . .
C18 C 0.2779(9) -0.1100(7) 0.0561(5) 0.104(5) Uani 1 1 d . . .
C19 C 0.2759(7) -0.0885(7) -0.0013(5) 0.086(4) Uani 1 1 d . . .
C20 C 0.4352(5) 0.1317(4) -0.5470(3) 0.0343(18) Uani 1 1 d . . .
C21 C 0.4525(6) 0.1300(4) -0.6070(4) 0.043(2) Uani 1 1 d . . .
C22 C 0.3873(6) 0.1810(5) -0.6361(4) 0.045(2) Uani 1 1 d . . .
C23 C 0.3085(6) 0.2320(4) -0.6042(3) 0.0359(18) Uani 1 1 d . . .
C24 C 0.2969(5) 0.2305(4) -0.5439(3) 0.0285(16) Uani 1 1 d . . .
C25 C 0.2178(4) 0.2815(4) -0.5031(3) 0.0249(15) Uani 1 1 d . . .
C26 C 0.1709(4) 0.2839(4) -0.3551(3) 0.0235(15) Uani 1 1 d . . .
C27 C 0.1039(4) 0.3182(4) -0.3017(3) 0.0268(16) Uani 1 1 d . . .
C28 C 0.0214(5) 0.3777(4) -0.3000(3) 0.0292(16) Uani 1 1 d . . .
C29 C -0.0328(5) 0.4032(4) -0.2462(4) 0.0364(19) Uani 1 1 d . . .
C30 C -0.0051(5) 0.3690(4) -0.1954(3) 0.0324(17) Uani 1 1 d . . .
C31 C 0.0781(5) 0.3092(4) -0.2006(3) 0.0266(16) Uani 1 1 d . . .
C32 C 0.1183(5) 0.2663(4) -0.1507(3) 0.0268(16) Uani 1 1 d . . .
C33 C 0.0883(5) 0.2284(4) -0.0065(3) 0.0322(17) Uani 1 1 d . . .
C34 C 0.1586(5) 0.1770(4) 0.0261(3) 0.0344(18) Uani 1 1 d . . .
C35 C 0.1465(7) 0.1647(5) 0.0857(4) 0.048(2) Uani 1 1 d . . .
C36 C 0.2180(9) 0.1155(6) 0.1104(4) 0.066(3) Uani 1 1 d . . .
C37 C 0.3019(8) 0.0820(6) 0.0761(5) 0.072(3) Uani 1 1 d . . .
C38 C 0.3111(7) 0.0949(6) 0.0168(4) 0.063(3) Uani 1 1 d . . .
C39 C 0.5047(6) 0.3091(5) -0.5622(4) 0.051(2) Uani 1 1 d . . .
C40 C 0.5156(7) 0.3045(6) -0.6221(4) 0.055(3) Uani 1 1 d . . .
C41 C 0.4429(8) 0.3435(5) -0.6490(4) 0.055(3) Uani 1 1 d . . .
C42 C 0.3602(6) 0.3883(4) -0.6155(4) 0.042(2) Uani 1 1 d . . .
C43 C 0.3556(5) 0.3908(4) -0.5550(3) 0.0308(17) Uani 1 1 d . . .
C44 C 0.2720(5) 0.4373(4) -0.5148(3) 0.0308(17) Uani 1 1 d . . .
C45 C 0.2367(5) 0.4409(4) -0.3641(3) 0.0265(16) Uani 1 1 d . . .
C46 C 0.1682(5) 0.4755(4) -0.3109(3) 0.0307(17) Uani 1 1 d . . .
C47 C 0.0858(5) 0.5333(4) -0.3133(4) 0.042(2) Uani 1 1 d . . .
C48 C 0.0236(5) 0.5601(4) -0.2620(4) 0.044(2) Uani 1 1 d . . .
C49 C 0.0445(5) 0.5276(4) -0.2106(4) 0.0363(18) Uani 1 1 d . . .
C50 C 0.1305(5) 0.4699(4) -0.2101(3) 0.0270(16) Uani 1 1 d . . .
C51 C 0.1605(5) 0.4350(4) -0.1564(3) 0.0301(16) Uani 1 1 d . . .
C52 C 0.0877(5) 0.4016(4) -0.0163(3) 0.0312(17) Uani 1 1 d . . .
C53 C 0.1472(5) 0.3646(4) 0.0280(3) 0.0321(17) Uani 1 1 d . . .
C54 C 0.1131(6) 0.3533(4) 0.0844(4) 0.0398(19) Uani 1 1 d . . .
C55 C 0.1771(7) 0.3179(5) 0.1226(4) 0.048(2) Uani 1 1 d . . .
C56 C 0.2709(6) 0.2949(5) 0.1027(4) 0.051(2) Uani 1 1 d . . .
C57 C 0.3004(6) 0.3082(5) 0.0457(4) 0.050(2) Uani 1 1 d . . .
C58 C -0.0156(5) 0.0293(5) -0.4304(3) 0.0337(18) Uani 1 1 d . . .
C59 C 0.0870(5) -0.0172(4) -0.4355(3) 0.0323(17) Uani 1 1 d . . .
C60 C 0.1209(6) -0.0924(4) -0.4372(4) 0.0396(19) Uani 1 1 d . . .
C61 C 0.2154(6) -0.1291(4) -0.4432(4) 0.045(2) Uani 1 1 d . . .
C62 C 0.2764(5) -0.0911(4) -0.4461(4) 0.0386(19) Uani 1 1 d . . .
C63 C 0.2379(5) -0.0166(4) -0.4436(3) 0.0304(17) Uani 1 1 d . . .
C64 C 0.2970(5) 0.0304(4) -0.4431(3) 0.0314(17) Uani 1 1 d . . .
C65 C 0.5249(5) 0.2145(4) -0.4217(3) 0.0314(17) Uani 1 1 d . . .
C66 C 0.5788(5) 0.2644(4) -0.4217(3) 0.0299(16) Uani 1 1 d . . .
C67 C 0.6752(5) 0.2380(4) -0.4209(4) 0.044(2) Uani 1 1 d . . .
C68 C 0.7194(6) 0.2881(5) -0.4230(5) 0.061(3) Uani 1 1 d . . .
C69 C 0.6680(6) 0.3596(5) -0.4255(5) 0.065(3) Uani 1 1 d . . .
C70 C 0.5724(5) 0.3825(5) -0.4251(4) 0.041(2) Uani 1 1 d . . .
C71 C 0.5152(7) 0.4620(5) -0.4254(4) 0.051(2) Uani 1 1 d . . .
C72 C -0.0385(5) 0.0107(4) -0.2534(4) 0.0352(18) Uani 1 1 d . . .
C73 C -0.0733(5) -0.0453(5) -0.2512(4) 0.041(2) Uani 1 1 d . . .
C74 C -0.0106(6) -0.1151(5) -0.2634(4) 0.046(2) Uani 1 1 d . . .
C75 C 0.0839(5) -0.1273(4) -0.2778(4) 0.0374(19) Uani 1 1 d . . .
C76 C 0.1149(5) -0.0701(4) -0.2781(3) 0.0303(17) Uani 1 1 d . . .
C77 C 0.2140(5) -0.0763(4) -0.2892(3) 0.0280(16) Uani 1 1 d . . .
C78 C 0.3056(4) 0.0519(4) -0.2761(3) 0.0251(15) Uani 1 1 d . . .
C79 C 0.3929(5) 0.0671(4) -0.2746(3) 0.0280(16) Uani 1 1 d . . .
C80 C 0.4836(5) 0.0143(4) -0.2820(4) 0.0334(18) Uani 1 1 d . . .
C81 C 0.5577(5) 0.0363(4) -0.2832(3) 0.0336(18) Uani 1 1 d . . .
C82 C 0.5435(5) 0.1086(4) -0.2784(4) 0.0324(17) Uani 1 1 d . . .
C83 C 0.4522(4) 0.1582(4) -0.2705(3) 0.0270(16) Uani 1 1 d . . .
C84 C 0.4265(5) 0.2377(4) -0.2645(3) 0.0284(16) Uani 1 1 d . . .
C85 C 0.5144(5) 0.3713(4) -0.2614(3) 0.0329(17) Uani 1 1 d . . .
C86 C 0.4633(5) 0.4498(4) -0.2463(4) 0.0363(19) Uani 1 1 d . . .
C87 C 0.5054(5) 0.4975(5) -0.2348(4) 0.047(2) Uani 1 1 d . . .
C88 C 0.4493(6) 0.5671(5) -0.2158(5) 0.060(3) Uani 1 1 d . . .
C89 C 0.3529(6) 0.5883(4) -0.2102(5) 0.053(2) Uani 1 1 d . . .
C90 C 0.3156(5) 0.5382(4) -0.2233(4) 0.043(2) Uani 1 1 d . . .
C91 C 0.2216(6) -0.1459(5) -0.1522(4) 0.044(2) Uani 1 1 d . . .
C92 C 0.3143(5) -0.1340(4) -0.1597(4) 0.0373(19) Uani 1 1 d . . .
C93 C 0.3975(6) -0.1880(4) -0.1826(4) 0.050(2) Uani 1 1 d . . .
C94 C 0.4788(6) -0.1742(5) -0.1890(5) 0.055(3) Uani 1 1 d . . .
C95 C 0.4750(5) -0.1059(4) -0.1733(4) 0.046(2) Uani 1 1 d . . .
C96 C 0.3878(5) -0.0540(4) -0.1515(3) 0.0354(18) Uani 1 1 d . . .
C97 C 0.3804(5) 0.0216(4) -0.1342(3) 0.0371(19) Uani 1 1 d . . .
C98 C 0.4264(5) 0.2109(5) -0.1137(3) 0.0381(19) Uani 1 1 d . . .
C99 C 0.4680(5) 0.2680(5) -0.1141(4) 0.040(2) Uani 1 1 d . . .
C100 C 0.5629(5) 0.2501(5) -0.1350(4) 0.050(2) Uani 1 1 d . . .
C101 C 0.6018(6) 0.3030(6) -0.1307(5) 0.069(3) Uani 1 1 d . . .
C102 C 0.5456(7) 0.3697(6) -0.1080(5) 0.067(3) Uani 1 1 d . . .
C103 C 0.4497(6) 0.3852(5) -0.0908(4) 0.052(2) Uani 1 1 d . . .
C104 C 0.3836(7) 0.4592(6) -0.0687(5) 0.059(3) Uani 1 1 d . . .
H1 H -0.1162 0.3516 -0.4236 0.041 Uiso 1 1 d . . .
H2 H -0.1030 0.3550 -0.4956 0.041 Uiso 1 1 d . . .
H3 H -0.0328 0.0940 0.0752 0.047 Uiso 1 1 d . . .
H4 H -0.0672 0.1403 0.0175 0.047 Uiso 1 1 d . . .
H5 H 0.0994 0.3686 -0.4943 0.041 Uiso 1 1 d . . .
H6 H 0.1487 0.3443 -0.5626 0.041 Uiso 1 1 d . . .
H7 H -0.0203 0.2539 0.0567 0.047 Uiso 1 1 d . . .
H8 H -0.0428 0.2945 -0.0052 0.047 Uiso 1 1 d . . .
H9 H 0.1460 0.5158 -0.5090 0.049 Uiso 1 1 d . . .
H10 H 0.2032 0.4953 -0.5762 0.049 Uiso 1 1 d . . .
H11 H -0.0355 0.4155 0.0303 0.042 Uiso 1 1 d . . .
H12 H -0.0400 0.4455 -0.0366 0.042 Uiso 1 1 d . . .
H13 H 0.3478 -0.1422 -0.3040 0.046 Uiso 1 1 d . . .
H14 H 0.2723 -0.1831 -0.3031 0.046 Uiso 1 1 d . . .
H15 H 0.6430 0.3734 -0.2745 0.051 Uiso 1 1 d . . .
H16 H 0.6389 0.2922 -0.2808 0.051 Uiso 1 1 d . . .
H17 H 0.1963 0.0774 -0.5637 0.047 Uiso 1 1 d . . .
H18 H 0.1772 0.1249 -0.6560 0.056 Uiso 1 1 d . . .
H19 H 0.0657 0.2401 -0.6645 0.058 Uiso 1 1 d . . .
H20 H -0.0256 0.3077 -0.5790 0.049 Uiso 1 1 d . . .
H21 H -0.1505 0.3030 -0.2729 0.034 Uiso 1 1 d . . .
H22 H -0.1987 0.3202 -0.1716 0.037 Uiso 1 1 d . . .
H23 H -0.1169 0.2352 -0.1083 0.036 Uiso 1 1 d . . .
H24 H 0.0751 0.0050 0.1098 0.062 Uiso 1 1 d . . .
H25 H 0.2030 -0.0925 0.1367 0.097 Uiso 1 1 d . . .
H26 H 0.3308 -0.1485 0.0660 0.127 Uiso 1 1 d . . .
H27 H 0.3290 -0.1136 -0.0299 0.105 Uiso 1 1 d . . .
H28 H 0.4793 0.0964 -0.5270 0.041 Uiso 1 1 d . . .
H29 H 0.5074 0.0947 -0.6283 0.052 Uiso 1 1 d . . .
H30 H 0.3966 0.1813 -0.6778 0.054 Uiso 1 1 d . . .
H31 H 0.2635 0.2670 -0.6236 0.043 Uiso 1 1 d . . .
H32 H 0.0026 0.4007 -0.3349 0.034 Uiso 1 1 d . . .
H33 H -0.0892 0.4445 -0.2442 0.044 Uiso 1 1 d . . .
H34 H -0.0421 0.3862 -0.1583 0.038 Uiso 1 1 d . . .
H35 H 0.0878 0.1906 0.1094 0.058 Uiso 1 1 d . . .
H36 H 0.2087 0.1059 0.1507 0.079 Uiso 1 1 d . . .
H37 H 0.3540 0.0502 0.0924 0.086 Uiso 1 1 d . . .
H38 H 0.3690 0.0696 -0.0073 0.074 Uiso 1 1 d . . .
H39 H 0.5561 0.2811 -0.5435 0.061 Uiso 1 1 d . . .
H40 H 0.5734 0.2745 -0.6440 0.066 Uiso 1 1 d . . .
H41 H 0.4475 0.3400 -0.6904 0.066 Uiso 1 1 d . . .
H42 H 0.3077 0.4164 -0.6336 0.049 Uiso 1 1 d . . .
H43 H 0.0719 0.5549 -0.3497 0.050 Uiso 1 1 d . . .
H44 H -0.0330 0.6004 -0.2628 0.051 Uiso 1 1 d . . .
H45 H 0.0012 0.5435 -0.1756 0.043 Uiso 1 1 d . . .
H46 H 0.0476 0.3692 0.0973 0.048 Uiso 1 1 d . . .
H47 H 0.1552 0.3093 0.1616 0.058 Uiso 1 1 d . . .
H48 H 0.3152 0.2702 0.1277 0.062 Uiso 1 1 d . . .
H49 H 0.3660 0.2922 0.0318 0.060 Uiso 1 1 d . . .
H50 H 0.0793 -0.1179 -0.4342 0.047 Uiso 1 1 d . . .
H51 H 0.2393 -0.1803 -0.4461 0.054 Uiso 1 1 d . . .
H52 H 0.3423 -0.1160 -0.4497 0.046 Uiso 1 1 d . . .
H53 H 0.7098 0.1877 -0.4190 0.052 Uiso 1 1 d . . .
H54 H 0.7853 0.2722 -0.4231 0.075 Uiso 1 1 d . . .
H55 H 0.6977 0.3943 -0.4266 0.079 Uiso 1 1 d . . .
H56 H -0.0820 0.0588 -0.2456 0.042 Uiso 1 1 d . . .
H57 H -0.1385 -0.0354 -0.2420 0.048 Uiso 1 1 d . . .
H58 H -0.0320 -0.1542 -0.2617 0.054 Uiso 1 1 d . . .
H59 H 0.1274 -0.1750 -0.2871 0.045 Uiso 1 1 d . . .
H60 H 0.4932 -0.0357 -0.2861 0.040 Uiso 1 1 d . . .
H61 H 0.6201 0.0014 -0.2875 0.040 Uiso 1 1 d . . .
H62 H 0.5949 0.1242 -0.2807 0.040 Uiso 1 1 d . . .
H63 H 0.5719 0.4824 -0.2405 0.056 Uiso 1 1 d . . .
H64 H 0.4763 0.6006 -0.2062 0.071 Uiso 1 1 d . . .
H65 H 0.3128 0.6365 -0.1979 0.065 Uiso 1 1 d . . .
H66 H 0.2494 0.5525 -0.2195 0.052 Uiso 1 1 d . . .
H67 H 0.3981 -0.2339 -0.1941 0.059 Uiso 1 1 d . . .
H68 H 0.5373 -0.2109 -0.2039 0.066 Uiso 1 1 d . . .
H69 H 0.5301 -0.0949 -0.1773 0.056 Uiso 1 1 d . . .
H70 H 0.6003 0.2037 -0.1511 0.059 Uiso 1 1 d . . .
H71 H 0.6668 0.2917 -0.1441 0.082 Uiso 1 1 d . . .
H72 H 0.5709 0.4061 -0.1037 0.078 Uiso 1 1 d . . .
H73 H 0.3893 0.3193 0.1670 0.076 Uiso 0.50 1 d P . .
H74 H 0.4184 0.3664 0.2072 0.076 Uiso 0.50 1 d P . .
H75 H 0.0897 0.4358 0.3897 0.076 Uiso 1 1 d . . .
H76 H 0.1873 0.3853 0.3586 0.076 Uiso 1 1 d . . .
H77 H 0.3170 0.4480 0.1869 0.076 Uiso 0.50 1 d P . .
H78 H 0.2306 0.4926 0.1577 0.076 Uiso 0.50 1 d P . .
H79 H 0.3120 0.9320 0.3653 0.076 Uiso 1 1 d . . .
H80 H 0.2581 0.9611 0.4273 0.076 Uiso 1 1 d . . .
H81 H 0.4490 0.4021 0.1161 0.076 Uiso 0.50 1 d P . .
H82 H 0.3509 0.4005 0.1406 0.076 Uiso 0.50 1 d P . .
H83 H 0.9100 0.4076 0.0664 0.076 Uiso 1 1 d . . .
H84 H 0.8665 0.3660 0.1120 0.076 Uiso 1 1 d . . .
H85 H 0.7816 0.2741 0.0507 0.076 Uiso 0.50 1 d P . .
H86 H 0.8701 0.2230 0.0107 0.076 Uiso 0.50 1 d P . .
H87 H 0.6418 0.3196 0.0228 0.076 Uiso 0.50 1 d P . .
H88 H 0.7476 0.3052 0.0036 0.076 Uiso 0.50 1 d P . .
H89 H 0.2550 0.3550 -0.7002 0.076 Uiso 0.50 1 d P . .
H90 H 0.1700 0.3642 -0.7319 0.076 Uiso 0.50 1 d P . .
H91 H 0.6507 0.3779 0.0783 0.076 Uiso 0.50 1 d P . .
H92 H 0.7550 0.3692 0.0753 0.076 Uiso 0.50 1 d P . .
H93 H 0.5857 0.4211 0.0389 0.076 Uiso 0.50 1 d P . .
H94 H 0.6875 0.4196 0.0244 0.076 Uiso 0.50 1 d P . .
H95 H 0.6030 0.1965 0.0215 0.076 Uiso 0.50 1 d P . .
H96 H 0.5748 0.2512 0.0657 0.076 Uiso 0.50 1 d P . .
H97 H 0.6627 0.2709 0.0670 0.076 Uiso 0.50 1 d P . .
H98 H 0.5011 0.2126 0.0598 0.076 Uiso 0.50 1 d P . .
H99 H 0.5005 0.0674 0.0557 0.076 Uiso 0.50 1 d P . .
H100 H 0.5747 0.1028 0.0391 0.076 Uiso 0.50 1 d P . .
H101 H 0.5763 0.3098 0.0204 0.076 Uiso 1 1 d . . .
H102 H 0.4248 0.0936 -0.3628 0.031 Uiso 1 1 d . . .
H103 H 0.4715 0.0738 -0.4321 0.031 Uiso 1 1 d . . .

loop_
_atom_site_aniso_label
_atom_site_aniso_U_11
_atom_site_aniso_U_22
_atom_site_aniso_U_33
_atom_site_aniso_U_23
_atom_site_aniso_U_13
_atom_site_aniso_U_12
Cu1 0.0294(4) 0.0270(5) 0.0292(5) 0.0031(4) -0.0064(4) -0.0091(4)
Cu2 0.0201(4) 0.0237(4) 0.0288(5) 0.0037(4) -0.0049(3) -0.0062(3)
Cu3 0.0286(4) 0.0373(5) 0.0241(5) 0.0094(4) -0.0037(4) -0.0072(4)
Cu4 0.0236(4) 0.0221(4) 0.0262(5) 0.0048(4) -0.0069(3) -0.0039(3)
Cu5 0.0208(4) 0.0241(4) 0.0259(5) 0.0038(4) -0.0047(3) -0.0067(3)
Cu6 0.0280(5) 0.0449(6) 0.0258(5) 0.0039(4) -0.0022(4) -0.0062(4)
Cu7 0.0287(5) 0.0418(6) 0.0302(5) 0.0005(4) -0.0061(4) -0.0066(4)
Cu8 0.0210(4) 0.0267(5) 0.0394(6) 0.0030(4) -0.0015(4) -0.0076(3)
Cu9 0.0291(5) 0.0421(5) 0.0276(5) 0.0041(4) -0.0047(4) -0.0153(4)
O1 0.026(2) 0.028(3) 0.030(3) 0.003(2) -0.005(2) -0.002(2)
O2 0.025(2) 0.038(3) 0.022(3) 0.007(2) -0.004(2) -0.003(2)
O3 0.022(2) 0.023(2) 0.025(3) 0.006(2) -0.0085(19) -0.0009(19)
O4 0.017(2) 0.038(3) 0.029(3) 0.003(2) 0.000(2) -0.004(2)
O5 0.029(3) 0.041(3) 0.022(3) 0.007(2) -0.004(2) 0.000(2)
O6 0.024(2) 0.037(3) 0.027(3) 0.004(2) -0.002(2) -0.008(2)
O7 0.041(3) 0.042(4) 0.065(4) 0.012(3) -0.018(3) -0.022(3)
O8 0.039(3) 0.050(4) 0.078(5) 0.000(3) -0.003(3) -0.028(3)
O9 0.027(2) 0.022(3) 0.049(3) 0.001(2) -0.006(2) -0.012(2)
O10 0.022(3) 0.030(3) 0.077(4) -0.002(3) -0.008(3) -0.006(2)
O11 0.028(3) 0.030(3) 0.039(3) -0.001(2) -0.006(2) -0.013(2)
O12 0.029(3) 0.025(3) 0.056(4) 0.001(3) -0.012(2) -0.008(2)
O13 0.046(4) 0.045(4) 0.105(6) -0.005(4) -0.009(4) -0.023(3)
O14 0.068(5) 0.048(5) 0.302(15) 0.025(7) -0.050(7) -0.041(4)
O15 0.022(2) 0.026(2) 0.027(3) 0.004(2) -0.006(2) -0.0080(19)
O16 0.019(2) 0.026(3) 0.032(3) 0.002(2) -0.005(2) -0.0053(19)
O17 0.034(3) 0.051(3) 0.041(3) 0.010(3) 0.001(2) -0.019(3)
O18 0.047(4) 0.050(4) 0.077(5) 0.000(4) 0.003(3) -0.025(3)
O19 0.033(3) 0.037(3) 0.045(3) 0.002(3) -0.007(2) -0.009(2)
O20 0.029(3) 0.045(4) 0.096(5) 0.010(4) -0.009(3) -0.014(3)
O21 0.028(3) 0.052(3) 0.042(3) 0.004(3) -0.006(2) -0.017(2)
O22 0.033(3) 0.044(4) 0.077(5) -0.002(3) 0.007(3) -0.007(3)
O23 0.056(4) 0.049(4) 0.070(5) -0.004(3) -0.009(3) -0.028(3)
O24 0.107(7) 0.106(7) 0.167(10) -0.012(7) -0.004(6) -0.088(6)
O25 0.061(4) 0.060(4) 0.053(4) 0.011(4) -0.018(3) -0.006(3)
O26 0.041(3) 0.055(4) 0.103(6) 0.011(4) -0.032(4) -0.018(3)
O27 0.069(4) 0.072(5) 0.051(4) 0.013(4) -0.027(4) -0.030(4)
O28 0.103(7) 0.027(4) 0.222(13) 0.010(6) 0.016(7) -0.006(4)
O29 0.137(7) 0.046(4) 0.094(6) 0.015(4) -0.074(5) -0.046(5)
O30 0.083(6) 0.070(5) 0.141(8) 0.005(5) -0.060(6) -0.029(4)
O31 0.090(8) 0.43(3) 0.136(11) 0.167(14) -0.061(7) -0.136(13)
O32 0.051(5) 0.182(10) 0.073(6) 0.040(6) 0.001(4) -0.017(6)
O33 0.257(19) 0.249(19) 0.065(8) 0.040(11) -0.015(9) 0.063(16)
O34 0.068(5) 0.110(6) 0.066(5) -0.049(5) 0.020(4) -0.057(5)
O35 0.056(4) 0.086(6) 0.131(8) -0.018(5) -0.003(5) -0.034(4)
O36 0.069(5) 0.085(5) 0.081(6) -0.015(5) 0.026(4) -0.029(4)
O37 0.136(10) 0.228(15) 0.076(7) -0.048(9) -0.055(7) 0.032(9)
O38 0.119(8) 0.168(10) 0.246(14) 0.161(11) -0.125(9) -0.107(8)
O39 0.044(4) 0.093(5) 0.065(5) 0.035(4) 0.001(3) -0.016(4)
O40 0.060(6) 0.140(10) 0.183(13) -0.044(9) -0.003(7) -0.019(6)
O41 0.105(8) 0.298(18) 0.186(13) -0.013(12) -0.071(9) -0.108(10)
O42 0.063(5) 0.167(10) 0.100(7) 0.005(7) 0.006(5) -0.058(6)
O43 0.025(2) 0.024(2) 0.021(3) 0.006(2) -0.0042(19) -0.0022(19)
N1 0.036(3) 0.032(3) 0.034(4) 0.005(3) -0.010(3) -0.019(3)
N2 0.048(4) 0.027(3) 0.027(4) 0.011(3) -0.009(3) -0.011(3)
N3 0.030(3) 0.028(3) 0.030(4) 0.006(3) -0.010(3) -0.011(3)
N4 0.027(3) 0.030(3) 0.028(3) 0.007(3) -0.008(3) -0.008(3)
N5 0.016(3) 0.024(3) 0.032(4) 0.008(3) -0.006(2) -0.005(2)
N6 0.028(3) 0.033(3) 0.026(4) 0.003(3) -0.006(3) -0.008(3)
N7 0.034(3) 0.031(3) 0.030(4) 0.005(3) -0.002(3) -0.011(3)
N8 0.047(4) 0.044(4) 0.022(3) 0.001(3) 0.006(3) -0.016(3)
N9 0.043(4) 0.062(5) 0.037(4) 0.022(4) -0.004(3) -0.004(4)
N10 0.031(3) 0.028(3) 0.029(3) 0.009(3) -0.008(3) -0.012(3)
N11 0.036(3) 0.029(3) 0.036(4) 0.013(3) -0.016(3) -0.006(3)
N12 0.025(3) 0.019(3) 0.028(3) 0.006(3) -0.007(2) -0.006(2)
N13 0.025(3) 0.022(3) 0.032(4) 0.000(3) -0.007(3) -0.008(2)
N14 0.022(3) 0.023(3) 0.028(3) 0.002(3) -0.003(2) -0.010(2)
N15 0.028(3) 0.033(3) 0.031(4) -0.008(3) 0.001(3) -0.013(3)
N16 0.031(3) 0.034(3) 0.030(4) -0.003(3) -0.002(3) -0.014(3)
N17 0.041(4) 0.039(4) 0.035(4) -0.005(3) 0.009(3) -0.016(3)
N18 0.043(4) 0.050(4) 0.029(4) 0.009(3) -0.008(3) -0.014(3)
N19 0.034(3) 0.048(4) 0.033(4) 0.001(3) -0.005(3) -0.020(3)
N20 0.055(4) 0.028(3) 0.037(4) 0.002(3) -0.016(3) -0.006(3)
N21 0.032(3) 0.027(3) 0.026(3) 0.003(3) -0.006(3) -0.010(3)
N22 0.032(3) 0.025(3) 0.026(3) 0.006(3) -0.009(3) -0.008(3)
N23 0.029(3) 0.023(3) 0.030(4) -0.002(3) 0.001(3) -0.011(2)
N24 0.029(3) 0.034(3) 0.031(4) 0.000(3) -0.002(3) -0.013(3)
N25 0.031(3) 0.035(3) 0.022(3) 0.004(3) -0.003(3) -0.012(3)
N26 0.036(3) 0.037(4) 0.031(4) 0.001(3) 0.006(3) -0.018(3)
N27 0.038(4) 0.045(4) 0.031(4) 0.003(3) -0.009(3) -0.016(3)
N28 0.029(3) 0.031(3) 0.029(3) 0.006(3) -0.005(3) -0.017(3)
N29 0.033(3) 0.042(4) 0.027(3) 0.002(3) -0.006(3) -0.021(3)
N30 0.026(3) 0.032(3) 0.028(3) 0.005(3) -0.011(3) -0.011(3)
N31 0.025(3) 0.026(3) 0.063(5) 0.002(3) -0.002(3) -0.009(3)
N32 0.017(3) 0.021(3) 0.042(4) 0.000(3) -0.002(3) -0.002(2)
N33 0.021(3) 0.032(3) 0.033(4) 0.005(3) -0.004(3) -0.012(2)
N34 0.018(3) 0.022(3) 0.028(3) 0.006(2) -0.008(2) -0.006(2)
N35 0.023(3) 0.024(3) 0.040(4) 0.004(3) -0.006(3) -0.009(2)
N36 0.021(3) 0.029(3) 0.043(4) 0.007(3) -0.007(3) -0.012(2)
N37 0.022(3) 0.035(4) 0.073(5) 0.009(4) -0.005(3) -0.014(3)
N38 0.032(3) 0.025(3) 0.046(4) 0.003(3) 0.000(3) -0.011(3)
N39 0.031(3) 0.038(4) 0.029(4) 0.017(3) -0.004(3) -0.009(3)
N40 0.034(3) 0.054(4) 0.030(4) 0.010(3) -0.011(3) -0.023(3)
N41 0.027(3) 0.047(5) 0.058(5) 0.011(4) -0.019(3) -0.010(3)
N42 0.064(5) 0.057(6) 0.079(7) 0.015(5) -0.032(5) -0.026(4)
N43 0.075(8) 0.216(17) 0.044(6) 0.070(9) -0.021(6) -0.038(10)
N44 0.044(5) 0.053(5) 0.094(8) 0.009(5) 0.016(5) -0.017(4)
N45 0.033(4) 0.063(5) 0.041(5) 0.018(4) -0.015(3) -0.015(4)
N46 0.074(8) 0.172(15) 0.075(9) -0.040(9) 0.001(7) -0.033(9)
C1 0.046(5) 0.037(4) 0.039(5) -0.008(4) -0.003(4) -0.022(4)
C2 0.059(5) 0.070(6) 0.026(5) -0.007(4) 0.002(4) -0.042(5)
C3 0.066(6) 0.046(5) 0.038(5) 0.006(4) -0.007(4) -0.027(5)
C4 0.048(5) 0.036(4) 0.042(5) 0.004(4) -0.013(4) -0.019(4)
C5 0.041(4) 0.029(4) 0.029(4) 0.009(3) -0.013(3) -0.022(3)
C6 0.035(4) 0.028(4) 0.029(4) 0.006(3) -0.011(3) -0.019(3)
C7 0.027(3) 0.029(4) 0.026(4) 0.004(3) -0.010(3) -0.014(3)
C8 0.022(3) 0.024(4) 0.034(4) 0.002(3) -0.010(3) -0.009(3)
C9 0.020(3) 0.032(4) 0.033(4) 0.003(3) -0.008(3) -0.007(3)
C10 0.021(3) 0.029(4) 0.040(5) -0.004(3) -0.004(3) -0.004(3)
C11 0.020(3) 0.040(4) 0.027(4) -0.003(3) 0.000(3) -0.010(3)
C12 0.019(3) 0.028(4) 0.028(4) 0.000(3) -0.002(3) -0.007(3)
C13 0.024(3) 0.035(4) 0.030(4) 0.003(3) -0.003(3) -0.014(3)
C14 0.039(4) 0.036(4) 0.026(4) 0.004(3) -0.001(3) -0.019(3)
C15 0.046(4) 0.038(4) 0.023(4) 0.008(3) -0.008(3) -0.016(4)
C16 0.065(6) 0.061(6) 0.031(5) 0.012(4) -0.008(4) -0.024(5)
C17 0.093(8) 0.084(8) 0.040(6) 0.027(6) -0.011(6) -0.011(7)
C18 0.093(9) 0.115(11) 0.046(7) 0.040(7) -0.013(6) 0.029(8)
C19 0.063(7) 0.107(9) 0.046(7) 0.036(6) -0.001(5) 0.013(6)
C20 0.038(4) 0.030(4) 0.031(4) 0.002(3) -0.005(3) -0.008(3)
C21 0.050(5) 0.041(5) 0.035(5) -0.002(4) -0.004(4) -0.013(4)
C22 0.060(5) 0.050(5) 0.027(5) 0.002(4) -0.011(4) -0.020(4)
C23 0.049(5) 0.036(4) 0.028(4) 0.006(4) -0.015(4) -0.019(4)
C24 0.034(4) 0.027(4) 0.032(4) 0.006(3) -0.011(3) -0.017(3)
C25 0.026(3) 0.021(3) 0.033(4) 0.002(3) -0.010(3) -0.012(3)
C26 0.027(3) 0.022(3) 0.024(4) 0.004(3) -0.007(3) -0.011(3)
C27 0.022(3) 0.025(4) 0.035(4) 0.002(3) -0.006(3) -0.010(3)
C28 0.025(3) 0.020(3) 0.042(5) 0.004(3) -0.013(3) -0.004(3)
C29 0.025(4) 0.031(4) 0.048(5) -0.002(4) -0.012(3) -0.001(3)
C30 0.022(3) 0.030(4) 0.040(5) -0.009(4) -0.001(3) -0.005(3)
C31 0.024(3) 0.034(4) 0.025(4) -0.001(3) -0.004(3) -0.015(3)
C32 0.025(3) 0.028(4) 0.028(4) -0.003(3) -0.001(3) -0.013(3)
C33 0.036(4) 0.031(4) 0.032(4) -0.009(3) 0.003(3) -0.018(3)
C34 0.046(4) 0.035(4) 0.029(4) -0.002(3) -0.002(4) -0.024(4)
C35 0.069(6) 0.051(5) 0.025(5) -0.006(4) 0.005(4) -0.026(5)
C36 0.104(9) 0.072(7) 0.028(5) 0.011(5) -0.011(6) -0.039(7)
C37 0.082(8) 0.082(8) 0.042(6) 0.013(6) -0.022(6) -0.013(6)
C38 0.056(6) 0.088(8) 0.031(5) 0.003(5) -0.009(4) -0.010(5)
C39 0.040(5) 0.067(6) 0.040(5) -0.005(5) -0.009(4) -0.013(4)
C40 0.050(5) 0.070(7) 0.045(6) -0.019(5) 0.008(5) -0.027(5)
C41 0.086(7) 0.057(6) 0.031(5) -0.009(5) 0.006(5) -0.043(6)
C42 0.072(6) 0.037(5) 0.026(4) 0.003(4) -0.008(4) -0.031(4)
C43 0.045(4) 0.027(4) 0.027(4) 0.008(3) -0.007(3) -0.021(3)
C44 0.041(4) 0.026(4) 0.033(4) 0.001(3) -0.010(3) -0.020(3)
C45 0.027(4) 0.020(3) 0.031(4) 0.004(3) 0.001(3) -0.009(3)
C46 0.031(4) 0.034(4) 0.030(4) 0.012(3) -0.006(3) -0.015(3)
C47 0.036(4) 0.035(4) 0.041(5) 0.012(4) -0.004(4) 0.003(3)
C48 0.033(4) 0.034(4) 0.049(5) 0.006(4) -0.008(4) 0.006(3)
C49 0.026(4) 0.032(4) 0.040(5) -0.003(4) -0.001(3) -0.001(3)
C50 0.028(3) 0.032(4) 0.024(4) 0.000(3) -0.008(3) -0.013(3)
C51 0.028(4) 0.032(4) 0.029(4) -0.001(3) -0.001(3) -0.010(3)
C52 0.042(4) 0.028(4) 0.029(4) -0.007(3) 0.000(3) -0.020(3)
C53 0.043(4) 0.034(4) 0.022(4) 0.000(3) -0.002(3) -0.019(3)
C54 0.050(5) 0.044(5) 0.031(5) -0.008(4) -0.002(4) -0.026(4)
C55 0.072(6) 0.061(6) 0.023(4) 0.010(4) -0.011(4) -0.037(5)
C56 0.051(5) 0.071(6) 0.038(5) 0.012(5) -0.022(4) -0.025(5)
C57 0.040(5) 0.069(6) 0.042(5) 0.007(5) -0.010(4) -0.019(4)
C58 0.033(4) 0.046(5) 0.028(4) -0.004(4) -0.004(3) -0.022(4)
C59 0.039(4) 0.037(4) 0.028(4) 0.000(3) -0.004(3) -0.022(3)
C60 0.045(5) 0.037(4) 0.045(5) 0.002(4) -0.008(4) -0.023(4)
C61 0.058(5) 0.025(4) 0.056(6) 0.004(4) -0.007(4) -0.020(4)
C62 0.040(4) 0.030(4) 0.046(5) -0.002(4) -0.006(4) -0.013(3)
C63 0.036(4) 0.024(4) 0.035(4) 0.006(3) -0.011(3) -0.013(3)
C64 0.032(4) 0.028(4) 0.037(5) 0.004(3) -0.005(3) -0.014(3)
C65 0.029(4) 0.037(4) 0.032(4) 0.000(3) -0.004(3) -0.017(3)
C66 0.031(4) 0.035(4) 0.027(4) 0.007(3) -0.007(3) -0.016(3)
C67 0.032(4) 0.042(5) 0.060(6) 0.016(4) -0.008(4) -0.017(4)
C68 0.027(4) 0.063(6) 0.103(9) 0.021(6) -0.021(5) -0.025(4)
C69 0.047(5) 0.051(6) 0.114(10) 0.019(6) -0.017(6) -0.036(5)
C70 0.041(4) 0.048(5) 0.046(5) 0.006(4) -0.007(4) -0.032(4)
C71 0.060(6) 0.036(5) 0.071(7) 0.008(5) -0.014(5) -0.031(4)
C72 0.021(3) 0.037(4) 0.044(5) 0.009(4) -0.009(3) -0.006(3)
C73 0.024(4) 0.053(5) 0.051(5) 0.005(4) -0.010(4) -0.020(4)
C74 0.043(5) 0.051(5) 0.059(6) 0.009(5) -0.019(4) -0.031(4)
C75 0.037(4) 0.028(4) 0.052(5) 0.008(4) -0.014(4) -0.015(3)
C76 0.029(4) 0.037(4) 0.028(4) 0.009(3) -0.007(3) -0.016(3)
C77 0.030(4) 0.029(4) 0.027(4) 0.004(3) -0.007(3) -0.012(3)
C78 0.022(3) 0.025(4) 0.023(4) 0.005(3) 0.001(3) -0.004(3)
C79 0.030(4) 0.030(4) 0.024(4) 0.010(3) 0.000(3) -0.012(3)
C80 0.027(4) 0.027(4) 0.045(5) 0.009(3) -0.010(3) -0.007(3)
C81 0.022(3) 0.031(4) 0.041(5) 0.005(4) -0.004(3) -0.003(3)
C82 0.020(3) 0.030(4) 0.045(5) 0.004(4) -0.006(3) -0.007(3)
C83 0.023(3) 0.030(4) 0.027(4) 0.002(3) -0.006(3) -0.007(3)
C84 0.025(3) 0.032(4) 0.030(4) 0.006(3) -0.007(3) -0.012(3)
C85 0.030(4) 0.036(4) 0.036(5) 0.004(4) -0.006(3) -0.015(3)
C86 0.034(4) 0.035(4) 0.042(5) 0.013(4) -0.005(3) -0.015(3)
C87 0.033(4) 0.040(5) 0.073(7) 0.010(5) -0.006(4) -0.019(4)
C88 0.050(5) 0.044(5) 0.095(8) 0.001(5) -0.012(5) -0.028(5)
C89 0.052(5) 0.031(5) 0.075(7) -0.004(5) -0.004(5) -0.016(4)
C90 0.031(4) 0.036(5) 0.061(6) 0.004(4) -0.002(4) -0.011(4)
C91 0.037(4) 0.047(5) 0.046(5) 0.013(4) 0.000(4) -0.017(4)
C92 0.035(4) 0.036(4) 0.038(5) 0.013(4) -0.005(3) -0.010(3)
C93 0.042(5) 0.033(5) 0.067(7) 0.000(4) 0.007(4) -0.012(4)
C94 0.033(4) 0.038(5) 0.080(7) 0.006(5) 0.007(4) -0.003(4)
C95 0.030(4) 0.036(5) 0.066(6) 0.010(4) -0.001(4) -0.008(3)
C96 0.027(4) 0.033(4) 0.037(5) 0.013(4) -0.002(3) -0.002(3)
C97 0.040(4) 0.036(4) 0.030(4) 0.014(4) -0.003(3) -0.010(4)
C98 0.034(4) 0.056(5) 0.029(4) 0.014(4) -0.007(3) -0.021(4)
C99 0.035(4) 0.051(5) 0.037(5) 0.020(4) -0.008(4) -0.018(4)
C100 0.024(4) 0.062(6) 0.060(6) 0.025(5) -0.004(4) -0.013(4)
C101 0.034(5) 0.073(7) 0.107(9) 0.044(7) -0.017(5) -0.026(5)
C102 0.045(5) 0.075(7) 0.097(9) 0.033(7) -0.020(5) -0.040(5)
C103 0.049(5) 0.066(6) 0.058(6) 0.012(5) -0.022(5) -0.037(5)
C104 0.065(7) 0.065(7) 0.061(7) 0.002(5) -0.017(5) -0.038(6)

loop_
_atom_type_symbol
_atom_type_description
_atom_type_scat_dispersion_real
_atom_type_scat_dispersion_imag
_atom_type_scat_source
C C 0.0033 0.0016 'International Tables Vol C Tables 4.2.6.8 and 6.1.1.4'
H H 0.0000 0.0000 'International Tables Vol C Tables 4.2.6.8 and 6.1.1.4'
N N 0.0061 0.0033 'International Tables Vol C Tables 4.2.6.8 and 6.1.1.4'
O O 0.0106 0.0060 'International Tables Vol C Tables 4.2.6.8 and 6.1.1.4'
Cu Cu 0.3201 1.2651 'International Tables Vol C Tables 4.2.6.8 and 6.1.1.4'

loop_
_geom_angle_atom_site_label_1
_geom_angle_atom_site_label_2
_geom_angle_atom_site_label_3
_geom_angle
_geom_angle_site_symmetry_1
_geom_angle_site_symmetry_3
_geom_angle_publ_flag
N3 Cu1 O1 79.7(2) . . ?
N3 Cu1 N28 158.7(2) . . ?
O1 Cu1 N28 94.4(2) . . ?
N3 Cu1 N1 79.9(3) . . ?
O1 Cu1 N1 159.6(2) . . ?
N28 Cu1 N1 104.6(2) . . ?
N3 Cu1 O9 123.5(2) . . ?
O1 Cu1 O9 97.77(19) . . ?
N28 Cu1 O9 77.32(19) . . ?
N1 Cu1 O9 93.9(2) . . ?
N32 Cu2 N5 173.4(3) . . ?
N32 Cu2 O15 78.6(2) . . ?
N5 Cu2 O15 101.3(2) . . ?
N32 Cu2 N30 79.2(2) . . ?
N5 Cu2 N30 100.6(2) . . ?
O15 Cu2 N30 157.7(2) . . ?
N32 Cu2 O2 96.9(2) . . ?
N5 Cu2 O2 76.5(2) . . ?
O15 Cu2 O2 88.37(18) . . ?
N30 Cu2 O2 92.6(2) . . ?
N32 Cu2 O1 111.5(2) . . ?
N5 Cu2 O1 75.1(2) . . ?
O15 Cu2 O1 94.15(18) . . ?
N30 Cu2 O1 95.6(2) . . ?
O2 Cu2 O1 151.45(17) . . ?
N7 Cu3 N39 174.9(3) . . ?
N7 Cu3 O2 78.0(2) . . ?
N39 Cu3 O2 106.6(2) . . ?
N7 Cu3 N9 78.5(3) . . ?
N39 Cu3 N9 96.9(3) . . ?
O2 Cu3 N9 156.4(2) . . ?
N7 Cu3 O17 108.0(2) . . ?
N39 Cu3 O17 74.6(2) . . ?
O2 Cu3 O17 89.8(2) . . ?
N9 Cu3 O17 94.9(3) . . ?
N12 Cu4 O43 179.6(2) . . ?
N12 Cu4 O3 78.4(2) . . ?
O43 Cu4 O3 101.20(18) . . ?
N12 Cu4 N10 79.9(2) . . ?
O43 Cu4 N10 100.5(2) . . ?
O3 Cu4 N10 158.3(2) . . ?
N12 Cu4 O9 96.4(2) . . ?
O43 Cu4 O9 83.55(18) . . ?
O3 Cu4 O9 95.78(18) . . ?
N10 Cu4 O9 87.4(2) . . ?
N14 Cu5 N34 175.4(2) . . ?
N14 Cu5 O3 80.2(2) . . ?
N34 Cu5 O3 97.0(2) . . ?
N14 Cu5 O4 78.0(2) . . ?
N34 Cu5 O4 105.1(2) . . ?
O3 Cu5 O4 157.58(17) . . ?
N14 Cu5 O15 105.8(2) . . ?
N34 Cu5 O15 77.74(19) . . ?
O3 Cu5 O15 91.04(18) . . ?
O4 Cu5 O15 89.92(18) . . ?
N14 Cu5 O16 97.68(19) . . ?
N34 Cu5 O16 78.68(19) . . ?
O3 Cu5 O16 90.95(18) . . ?
O4 Cu5 O16 97.05(18) . . ?
O15 Cu5 O16 156.40(16) . . ?
N16 Cu6 O19 139.5(2) . . ?
N16 Cu6 O4 80.5(2) . . ?
O19 Cu6 O4 100.2(2) . . ?
N16 Cu6 N18 80.4(3) . . ?
O19 Cu6 N18 94.6(3) . . ?
O4 Cu6 N18 160.9(2) . . ?
N16 Cu6 O21 104.4(2) . . ?
O19 Cu6 O21 116.1(2) . . ?
O4 Cu6 O21 87.4(2) . . ?
N18 Cu6 O21 97.0(2) . . ?
N21 Cu7 N29 156.7(2) . . ?
N21 Cu7 O5 79.5(2) . . ?
N29 Cu7 O5 103.4(2) . . ?
N21 Cu7 N19 79.5(3) . . ?
N29 Cu7 N19 95.8(2) . . ?
O5 Cu7 N19 159.0(2) . . ?
N21 Cu7 O11 125.3(2) . . ?
N29 Cu7 O11 77.7(2) . . ?
O5 Cu7 O11 96.4(2) . . ?
N19 Cu7 O11 96.0(2) . . ?
N36 Cu8 N23 168.4(2) . . ?
N36 Cu8 O16 78.7(2) . . ?
N23 Cu8 O16 107.4(2) . . ?
N36 Cu8 N38 79.3(2) . . ?
N23 Cu8 N38 95.2(2) . . ?
O16 Cu8 N38 157.3(2) . . ?
N36 Cu8 O6 113.5(2) . . ?
N23 Cu8 O6 76.7(2) . . ?
O16 Cu8 O6 91.52(18) . . ?
N38 Cu8 O6 92.0(2) . . ?
N25 Cu9 O6 79.6(2) . . ?
N25 Cu9 N27 79.8(3) . . ?
O6 Cu9 N27 158.7(2) . . ?
N25 Cu9 N40 172.4(3) . . ?
O6 Cu9 N40 94.6(2) . . ?
N27 Cu9 N40 106.4(3) . . ?
N25 Cu9 O23 98.1(2) . . ?
O6 Cu9 O23 91.2(2) . . ?
N27 Cu9 O23 96.7(3) . . ?
N40 Cu9 O23 77.0(3) . . ?
C7 O1 Cu1 108.8(4) . . ?
C7 O1 Cu2 109.4(4) . . ?
Cu1 O1 Cu2 141.0(2) . . ?
C13 O2 Cu3 109.4(4) . . ?
C13 O2 Cu2 108.9(4) . . ?
Cu3 O2 Cu2 141.5(2) . . ?
C26 O3 Cu4 109.6(4) . . ?
C26 O3 Cu5 111.3(4) . . ?
Cu4 O3 Cu5 139.0(2) . . ?
C32 O4 Cu6 108.7(4) . . ?
C32 O4 Cu5 111.8(4) . . ?
Cu6 O4 Cu5 139.5(2) . . ?
C45 O5 Cu7 109.4(4) . . ?
C51 O6 Cu9 109.1(4) . . ?
C51 O6 Cu8 108.5(4) . . ?
Cu9 O6 Cu8 142.0(2) . . ?
C64 O9 Cu1 114.3(4) . . ?
C64 O9 Cu4 123.8(4) . . ?
Cu1 O9 Cu4 121.7(2) . . ?
C65 O11 Cu7 113.9(4) . . ?
C78 O15 Cu2 108.8(4) . . ?
C78 O15 Cu5 111.3(4) . . ?
Cu2 O15 Cu5 139.8(2) . . ?
C84 O16 Cu8 108.6(4) . . ?
C84 O16 Cu5 109.0(4) . . ?
Cu8 O16 Cu5 142.2(2) . . ?
C91 O17 Cu3 109.8(5) . . ?
C97 O19 Cu6 133.7(5) . . ?
C98 O21 Cu6 134.6(6) . . ?
C104 O23 Cu9 108.6(6) . . ?
Cu4 O43 H102 120.5(3) . . ?
Cu4 O43 H103 120.7(4) . . ?
H102 O43 H103 118.8(4) . . ?
O63 O44 O46 62.0(11) . . ?
O63 O44 H95 34.5(9) . . ?
O46 O44 H95 95.5(15) . . ?
O63 O44 H96 54.3(16) . . ?
O46 O44 H96 53.2(15) . . ?
H95 O44 H96 80.2(19) . . ?
O63 O44 H97 159(2) . . ?
O46 O44 H97 102.8(18) . . ?
H95 O44 H97 160(2) . . ?
H96 O44 H97 105(3) . . ?
O63 O44 H101 82.4(14) . . ?
O46 O44 H101 32.9(7) . . ?
H95 O44 H101 107.8(18) . . ?
H96 O44 H101 86(2) . . ?
H97 O44 H101 91.9(17) . . ?
O61 O45 O63 119(4) . . ?
O61 O45 H98 94(3) . . ?
O63 O45 H98 37.2(13) . . ?
O44 O46 O63 57.3(10) . . ?
O44 O46 H96 27.8(8) . . ?
O63 O46 H96 49.8(7) . . ?
O44 O46 H101 49.1(10) . . ?
O63 O46 H101 89.6(10) . . ?
H96 O46 H101 76.7(8) . . ?
O48 O47 H91 79.7(13) . . ?
O48 O47 H92 132.6(15) . . ?
H91 O47 H92 110.6(17) . . ?
O48 O47 H94 39.3(7) . . ?
H91 O47 H94 91.8(13) . . ?
H92 O47 H94 93.3(11) . . ?
O47 O48 H93 96.9(13) . . ?
O47 O48 H94 61.9(10) . . ?
H93 O48 H94 104.1(15) . . ?
H73 O49 H74 101.5(16) . . ?
H73 O49 H82 83.5(12) . . ?
H74 O49 H82 105.1(14) . . ?
H83 O50 H84 107.8(6) . . ?
H79 O52 H80 107.8(6) . . ?
O53 O53 O54 142.7(18) 2_566 . ?
O53 O53 O55 123.4(16) 2_566 . ?
O54 O53 O55 92.7(11) . . ?
H75 O56 H76 105.8(9) . . ?
H81 O57 H82 103(2) . . ?
H77 O58 H78 105.8(14) . . ?
H89 O59 H90 106.9(18) . . ?
O62 O60 H85 72.4(16) . . ?
O62 O60 H86 135(2) . . ?
H85 O60 H86 105.1(18) . . ?
O45 O61 H99 158(4) . . ?
O45 O61 H100 98(3) . . ?
H99 O61 H100 102(3) . . ?
O60 O62 H87 130(3) . . ?
O60 O62 H88 59(2) . . ?
H87 O62 H88 121(4) . . ?
O45 O63 O44 152(2) . . ?
O45 O63 O46 146(2) . . ?
O44 O63 O46 60.7(11) . . ?
O45 O63 H95 105(2) . . ?
O44 O63 H95 46.9(12) . . ?
O46 O63 H95 106.2(15) . . ?
O45 O63 H96 156(2) . . ?
O44 O63 H96 29.1(9) . . ?
O46 O63 H96 51.7(7) . . ?
H95 O63 H96 69.0(11) . . ?
O45 O63 H98 77(2) . . ?
O44 O63 H98 110.6(18) . . ?
O46 O63 H98 100.1(15) . . ?
H95 O63 H98 114.8(18) . . ?
H96 O63 H98 84.4(14) . . ?
C1 N1 C5 119.5(7) . . ?
C1 N1 Cu1 128.4(5) . . ?
C5 N1 Cu1 112.1(5) . . ?
C6 N2 H1 120.1(6) . . ?
C6 N2 H2 120.1(7) . . ?
H1 N2 H2 119.9(6) . . ?
C6 N3 N4 120.0(6) . . ?
C6 N3 Cu1 120.4(5) . . ?
N4 N3 Cu1 118.2(4) . . ?
C7 N4 N3 108.2(6) . . ?
C8 N5 C12 119.0(6) . . ?
C8 N5 Cu2 121.3(5) . . ?
C12 N5 Cu2 119.6(4) . . ?
C13 N6 N7 107.0(6) . . ?
C14 N7 N6 117.9(6) . . ?
C14 N7 Cu3 121.9(5) . . ?
N6 N7 Cu3 120.0(5) . . ?
C14 N8 H3 120.4(7) . . ?
C14 N8 H4 120.0(6) . . ?
H3 N8 H4 119.6(6) . . ?
C19 N9 C15 116.7(8) . . ?
C19 N9 Cu3 129.9(7) . . ?
C15 N9 Cu3 113.3(5) . . ?
C20 N10 C24 118.6(6) . . ?
C20 N10 Cu4 128.5(5) . . ?
C24 N10 Cu4 112.9(5) . . ?
C25 N11 H5 120.3(7) . . ?
C25 N11 H6 119.8(7) . . ?
H5 N11 H6 119.9(6) . . ?
C25 N12 N13 120.1(6) . . ?
C25 N12 Cu4 120.2(5) . . ?
N13 N12 Cu4 119.6(4) . . ?
C26 N13 N12 107.8(5) . . ?
C31 N14 C27 120.1(6) . . ?
C31 N14 Cu5 121.2(5) . . ?
C27 N14 Cu5 118.4(4) . . ?
C32 N15 N16 107.5(6) . . ?
C33 N16 N15 121.6(6) . . ?
C33 N16 Cu6 118.6(5) . . ?
N15 N16 Cu6 117.9(4) . . ?
C33 N17 H7 120.1(7) . . ?
C33 N17 H8 120.0(7) . . ?
H7 N17 H8 119.9(6) . . ?
C38 N18 C34 118.7(7) . . ?
C38 N18 Cu6 127.8(6) . . ?
C34 N18 Cu6 113.5(5) . . ?
C39 N19 C43 116.8(7) . . ?
C39 N19 Cu7 130.4(6) . . ?
C43 N19 Cu7 112.7(5) . . ?
C44 N20 H9 120.1(7) . . ?
C44 N20 H10 120.2(7) . . ?
H9 N20 H10 119.7(7) . . ?
C44 N21 N22 121.1(6) . . ?
C44 N21 Cu7 120.1(5) . . ?
N22 N21 Cu7 116.6(5) . . ?
C45 N22 N21 110.2(5) . . ?
C50 N23 C46 118.9(6) . . ?
C50 N23 Cu8 118.2(5) . . ?
C46 N23 Cu8 121.6(4) . . ?
C51 N24 N25 107.8(6) . . ?
C52 N25 N24 120.2(6) . . ?
C52 N25 Cu9 121.0(5) . . ?
N24 N25 Cu9 118.6(4) . . ?
C52 N26 H11 120.1(7) . . ?
C52 N26 H12 119.8(6) . . ?
H11 N26 H12 120.1(6) . . ?
C57 N27 C53 118.2(7) . . ?
C57 N27 Cu9 128.4(5) . . ?
C53 N27 Cu9 113.4(5) . . ?
C59 N28 C63 119.0(6) . . ?
C59 N28 Cu1 123.1(5) . . ?
C63 N28 Cu1 117.7(4) . . ?
C70 N29 C66 119.4(6) . . ?
C70 N29 Cu7 123.8(5) . . ?
C66 N29 Cu7 115.7(5) . . ?
C72 N30 C76 118.4(6) . . ?
C72 N30 Cu2 128.8(5) . . ?
C76 N30 Cu2 112.6(4) . . ?
C77 N31 H13 119.6(6) . . ?
C77 N31 H14 120.0(6) . . ?
H13 N31 H14 120.4(6) . . ?
C77 N32 N33 119.2(5) . . ?
C77 N32 Cu2 121.2(5) . . ?
N33 N32 Cu2 119.2(4) . . ?
C78 N33 N32 106.8(5) . . ?
C79 N34 C83 119.9(6) . . ?
C79 N34 Cu5 120.6(4) . . ?
C83 N34 Cu5 119.4(4) . . ?
C84 N35 N36 107.6(5) . . ?
C85 N36 N35 119.7(6) . . ?
C85 N36 Cu8 120.5(5) . . ?
N35 N36 Cu8 119.4(4) . . ?
C85 N37 H15 119.7(7) . . ?
C85 N37 H16 120.2(6) . . ?
H15 N37 H16 120.0(6) . . ?
C90 N38 C86 118.1(7) . . ?
C90 N38 Cu8 128.4(5) . . ?
C86 N38 Cu8 112.9(5) . . ?
C92 N39 C96 117.3(6) . . ?
C92 N39 Cu3 119.9(5) . . ?
C96 N39 Cu3 122.1(5) . . ?
C99 N40 C103 118.6(7) . . ?
C99 N40 Cu9 124.1(5) . . ?
C103 N40 Cu9 116.7(6) . . ?
O27 N41 O25 121.1(8) . . ?
O27 N41 O26 121.4(8) . . ?
O25 N41 O26 117.5(8) . . ?
O28 N42 O29 122.6(10) . . ?
O28 N42 O30 116.4(10) . . ?
O29 N42 O30 120.7(8) . . ?
O32 N43 O31 129(2) . . ?
O32 N43 O33 115(2) . . ?
O31 N43 O33 115.7(17) . . ?
O35 N44 O36 119.0(11) . . ?
O35 N44 O34 120.7(9) . . ?
O36 N44 O34 120.2(8) . . ?
O37 N45 O38 115.1(12) . . ?
O37 N45 O39 119.6(12) . . ?
O38 N45 O39 125.2(12) . . ?
O42 N46 O41 125.4(18) . . ?
O42 N46 O40 119.5(13) . . ?
O41 N46 O40 114.8(16) . . ?
N1 C1 C2 121.2(8) . . ?
N1 C1 H17 119.0(8) . . ?
C2 C1 H17 119.8(8) . . ?
C3 C2 C1 120.0(8) . . ?
C3 C2 H18 120.1(9) . . ?
C1 C2 H18 120.0(10) . . ?
C2 C3 C4 119.5(8) . . ?
C2 C3 H19 120.1(9) . . ?
C4 C3 H19 120.4(9) . . ?
C3 C4 C5 118.1(8) . . ?
C3 C4 H20 121.2(9) . . ?
C5 C4 H20 120.7(8) . . ?
N1 C5 C4 121.7(7) . . ?
N1 C5 C6 114.1(6) . . ?
C4 C5 C6 124.2(7) . . ?
N3 C6 N2 124.5(7) . . ?
N3 C6 C5 113.0(6) . . ?
N2 C6 C5 122.5(7) . . ?
O1 C7 N4 124.7(6) . . ?
O1 C7 C8 117.4(6) . . ?
N4 C7 C8 117.9(6) . . ?
N5 C8 C9 122.6(7) . . ?
N5 C8 C7 115.8(6) . . ?
C9 C8 C7 121.6(6) . . ?
C10 C9 C8 117.7(7) . . ?
C10 C9 H21 121.2(7) . . ?
C8 C9 H21 121.2(7) . . ?
C9 C10 C11 120.7(6) . . ?
C9 C10 H22 119.8(7) . . ?
C11 C10 H22 119.5(7) . . ?
C10 C11 C12 117.9(7) . . ?
C10 C11 H23 120.9(7) . . ?
C12 C11 H23 121.2(7) . . ?
N5 C12 C11 122.2(6) . . ?
N5 C12 C13 115.2(6) . . ?
C11 C12 C13 122.5(7) . . ?
O2 C13 N6 125.3(7) . . ?
O2 C13 C12 118.9(6) . . ?
N6 C13 C12 115.7(6) . . ?
N7 C14 N8 123.4(7) . . ?
N7 C14 C15 112.2(7) . . ?
N8 C14 C15 124.4(7) . . ?
N9 C15 C16 122.3(8) . . ?
N9 C15 C14 113.7(6) . . ?
C16 C15 C14 124.1(7) . . ?
C15 C16 C17 119.3(9) . . ?
C15 C16 H24 120.5(9) . . ?
C17 C16 H24 120.2(9) . . ?
C18 C17 C16 118.3(9) . . ?
C18 C17 H25 120.9(11) . . ?
C16 C17 H25 120.8(11) . . ?
C17 C18 C19 119.7(10) . . ?
C17 C18 H26 120.1(11) . . ?
C19 C18 H26 120.2(12) . . ?
N9 C19 C18 123.7(10) . . ?
N9 C19 H27 118.5(10) . . ?
C18 C19 H27 117.9(10) . . ?
N10 C20 C21 123.7(7) . . ?
N10 C20 H28 118.1(7) . . ?
C21 C20 H28 118.2(7) . . ?
C20 C21 C22 117.9(7) . . ?
C20 C21 H29 121.2(8) . . ?
C22 C21 H29 120.9(8) . . ?
C23 C22 C21 119.7(8) . . ?
C23 C22 H30 120.0(8) . . ?
C21 C22 H30 120.4(9) . . ?
C24 C23 C22 118.8(7) . . ?
C24 C23 H31 120.8(8) . . ?
C22 C23 H31 120.3(8) . . ?
N10 C24 C23 121.3(7) . . ?
N10 C24 C25 112.8(6) . . ?
C23 C24 C25 125.9(7) . . ?
N12 C25 N11 123.2(7) . . ?
N12 C25 C24 114.2(6) . . ?
N11 C25 C24 122.6(7) . . ?
N13 C26 O3 124.5(6) . . ?
N13 C26 C27 118.7(6) . . ?
O3 C26 C27 116.7(6) . . ?
N14 C27 C28 121.4(7) . . ?
N14 C27 C26 112.7(6) . . ?
C28 C27 C26 125.9(7) . . ?
C29 C28 C27 118.5(7) . . ?
C29 C28 H32 120.7(7) . . ?
C27 C28 H32 120.8(7) . . ?
C28 C29 C30 120.3(6) . . ?
C28 C29 H33 119.5(8) . . ?
C30 C29 H33 120.2(8) . . ?
C29 C30 C31 118.0(7) . . ?
C29 C30 H34 120.8(7) . . ?
C31 C30 H34 121.2(8) . . ?
N14 C31 C30 121.7(7) . . ?
N14 C31 C32 113.2(6) . . ?
C30 C31 C32 125.1(6) . . ?
N15 C32 O4 125.3(7) . . ?
N15 C32 C31 119.1(6) . . ?
O4 C32 C31 115.6(6) . . ?
N16 C33 N17 125.0(7) . . ?
N16 C33 C34 112.5(6) . . ?
N17 C33 C34 122.4(7) . . ?
N18 C34 C35 120.5(8) . . ?
N18 C34 C33 113.0(7) . . ?
C35 C34 C33 126.5(7) . . ?
C36 C35 C34 120.3(8) . . ?
C36 C35 H35 120.2(9) . . ?
C34 C35 H35 119.5(9) . . ?
C37 C36 C35 118.8(9) . . ?
C37 C36 H36 121.2(12) . . ?
C35 C36 H36 120.1(11) . . ?
C36 C37 C38 119.3(10) . . ?
C36 C37 H37 120.8(11) . . ?
C38 C37 H37 120.0(11) . . ?
N18 C38 C37 122.4(9) . . ?
N18 C38 H38 118.7(9) . . ?
C37 C38 H38 118.9(10) . . ?
N19 C39 C40 124.6(8) . . ?
N19 C39 H39 117.4(9) . . ?
C40 C39 H39 118.0(9) . . ?
C41 C40 C39 118.5(8) . . ?
C41 C40 H40 120.8(10) . . ?
C39 C40 H40 120.7(11) . . ?
C40 C41 C42 119.2(8) . . ?
C40 C41 H41 120.4(10) . . ?
C42 C41 H41 120.3(11) . . ?
C43 C42 C41 118.6(8) . . ?
C43 C42 H42 120.8(8) . . ?
C41 C42 H42 120.7(9) . . ?
N19 C43 C42 122.3(7) . . ?
N19 C43 C44 114.2(7) . . ?
C42 C43 C44 123.5(7) . . ?
N21 C44 N20 127.0(7) . . ?
N21 C44 C43 112.0(6) . . ?
N20 C44 C43 121.0(7) . . ?
O5 C45 N22 123.8(6) . . ?
O5 C45 C46 119.3(7) . . ?
N22 C45 C46 116.9(6) . . ?
N23 C46 C47 121.8(7) . . ?
N23 C46 C45 115.3(6) . . ?
C47 C46 C45 122.9(7) . . ?
C46 C47 C48 119.2(7) . . ?
C46 C47 H43 120.3(8) . . ?
C48 C47 H43 120.5(7) . . ?
C49 C48 C47 119.3(7) . . ?
C49 C48 H44 120.4(8) . . ?
C47 C48 H44 120.2(8) . . ?
C48 C49 C50 119.4(7) . . ?
C48 C49 H45 120.3(7) . . ?
C50 C49 H45 120.3(8) . . ?
N23 C50 C49 121.2(7) . . ?
N23 C50 C51 115.9(6) . . ?
C49 C50 C51 122.8(7) . . ?
N24 C51 O6 124.6(7) . . ?
N24 C51 C50 117.0(6) . . ?
O6 C51 C50 118.4(6) . . ?
N25 C52 N26 125.7(7) . . ?
N25 C52 C53 111.7(6) . . ?
N26 C52 C53 122.6(6) . . ?
N27 C53 C54 121.7(7) . . ?
N27 C53 C52 113.9(6) . . ?
C54 C53 C52 124.4(7) . . ?
C53 C54 C55 118.9(7) . . ?
C53 C54 H46 120.5(9) . . ?
C55 C54 H46 120.6(8) . . ?
C56 C55 C54 119.3(7) . . ?
C56 C55 H47 120.3(9) . . ?
C54 C55 H47 120.4(9) . . ?
C55 C56 C57 118.9(8) . . ?
C55 C56 H48 120.4(9) . . ?
C57 C56 H48 120.7(9) . . ?
N27 C57 C56 123.0(8) . . ?
N27 C57 H49 118.2(8) . . ?
C56 C57 H49 118.8(9) . . ?
O7 C58 O8 124.1(7) . . ?
O7 C58 C59 123.9(6) . . ?
O8 C58 C59 112.1(7) . . ?
N28 C59 C60 122.0(7) . . ?
N28 C59 C58 114.3(6) . . ?
C60 C59 C58 123.7(6) . . ?
C61 C60 C59 118.7(7) . . ?
C61 C60 H50 120.4(8) . . ?
C59 C60 H50 120.9(8) . . ?
C60 C61 C62 120.0(7) . . ?
C60 C61 H51 119.4(8) . . ?
C62 C61 H51 120.6(8) . . ?
C63 C62 C61 118.1(7) . . ?
C63 C62 H52 121.1(7) . . ?
C61 C62 H52 120.8(8) . . ?
N28 C63 C62 122.1(6) . . ?
N28 C63 C64 115.2(6) . . ?
C62 C63 C64 122.7(7) . . ?
O10 C64 O9 127.4(7) . . ?
O10 C64 C63 117.1(6) . . ?
O9 C64 C63 115.5(6) . . ?
O12 C65 O11 126.3(6) . . ?
O12 C65 C66 118.7(6) . . ?
O11 C65 C66 115.0(6) . . ?
N29 C66 C67 122.0(7) . . ?
N29 C66 C65 116.2(6) . . ?
C67 C66 C65 121.8(7) . . ?
C66 C67 C68 117.6(7) . . ?
C66 C67 H53 121.4(8) . . ?
C68 C67 H53 121.0(8) . . ?
C69 C68 C67 119.6(7) . . ?
C69 C68 H54 120.2(9) . . ?
C67 C68 H54 120.2(9) . . ?
C68 C69 C70 120.0(8) . . ?
C68 C69 H55 120.1(9) . . ?
C70 C69 H55 119.9(9) . . ?
N29 C70 C69 121.3(8) . . ?
N29 C70 C71 118.9(7) . . ?
C69 C70 C71 119.7(7) . . ?
O14 C71 O13 122.9(9) . . ?
O14 C71 C70 121.7(9) . . ?
O13 C71 C70 115.4(7) . . ?
N30 C72 C73 122.9(7) . . ?
N30 C72 H56 118.8(7) . . ?
C73 C72 H56 118.3(7) . . ?
C74 C73 C72 118.6(7) . . ?
C74 C73 H57 120.7(8) . . ?
C72 C73 H57 120.8(8) . . ?
C73 C74 C75 119.0(7) . . ?
C73 C74 H58 120.5(8) . . ?
C75 C74 H58 120.6(9) . . ?
C74 C75 C76 120.2(7) . . ?
C74 C75 H59 119.6(7) . . ?
C76 C75 H59 120.2(7) . . ?
N30 C76 C75 121.0(6) . . ?
N30 C76 C77 113.4(6) . . ?
C75 C76 C77 125.5(7) . . ?
N32 C77 N31 124.2(6) . . ?
N32 C77 C76 113.5(6) . . ?
N31 C77 C76 122.1(6) . . ?
O15 C78 N33 126.3(6) . . ?
O15 C78 C79 116.0(6) . . ?
N33 C78 C79 117.7(6) . . ?
N34 C79 C80 121.5(6) . . ?
N34 C79 C78 114.1(6) . . ?
C80 C79 C78 124.3(6) . . ?
C81 C80 C79 118.2(7) . . ?
C81 C80 H60 121.0(7) . . ?
C79 C80 H60 120.8(7) . . ?
C80 C81 C82 120.7(6) . . ?
C80 C81 H61 119.9(7) . . ?
C82 C81 H61 119.3(7) . . ?
C81 C82 C83 118.3(6) . . ?
C81 C82 H62 120.9(7) . . ?
C83 C82 H62 120.7(7) . . ?
N34 C83 C82 121.3(6) . . ?
N34 C83 C84 114.6(6) . . ?
C82 C83 C84 124.1(6) . . ?
O16 C84 N35 125.4(6) . . ?
O16 C84 C83 118.2(6) . . ?
N35 C84 C83 116.3(6) . . ?
N36 C85 N37 125.1(7) . . ?
N36 C85 C86 113.1(6) . . ?
N37 C85 C86 121.7(6) . . ?
N38 C86 C87 122.1(7) . . ?
N38 C86 C85 113.1(6) . . ?
C87 C86 C85 124.7(7) . . ?
C88 C87 C86 118.8(7) . . ?
C88 C87 H63 121.0(8) . . ?
C86 C87 H63 120.2(8) . . ?
C87 C88 C89 119.7(8) . . ?
C87 C88 H64 120.6(9) . . ?
C89 C88 H64 119.7(9) . . ?
C90 C89 C88 118.5(8) . . ?
C90 C89 H65 120.4(9) . . ?
C88 C89 H65 121.1(9) . . ?
N38 C90 C89 122.9(7) . . ?
N38 C90 H66 118.4(8) . . ?
C89 C90 H66 118.7(8) . . ?
O17 C91 O18 126.9(8) . . ?
O17 C91 C92 119.1(8) . . ?
O18 C91 C92 113.9(7) . . ?
N39 C92 C93 123.5(7) . . ?
N39 C92 C91 115.1(7) . . ?
C93 C92 C91 121.3(8) . . ?
C94 C93 C92 119.0(8) . . ?
C94 C93 H67 120.7(8) . . ?
C92 C93 H67 120.3(8) . . ?
C93 C94 C95 119.2(7) . . ?
C93 C94 H68 120.6(9) . . ?
C95 C94 H68 120.2(8) . . ?
C94 C95 C96 118.2(7) . . ?
C94 C95 H69 121.0(8) . . ?
C96 C95 H69 120.8(8) . . ?
N39 C96 C95 122.8(7) . . ?
N39 C96 C97 117.3(6) . . ?
C95 C96 C97 119.9(7) . . ?
O20 C97 O19 126.5(8) . . ?
O20 C97 C96 119.4(7) . . ?
O19 C97 C96 114.1(7) . . ?
O21 C98 O22 125.8(8) . . ?
O21 C98 C99 119.6(8) . . ?
O22 C98 C99 114.5(7) . . ?
N40 C99 C100 122.9(8) . . ?
N40 C99 C98 118.0(7) . . ?
C100 C99 C98 119.1(8) . . ?
C99 C100 C101 118.0(9) . . ?
C99 C100 H70 121.4(9) . . ?
C101 C100 H70 120.6(8) . . ?
C102 C101 C100 119.2(8) . . ?
C102 C101 H71 121.2(10) . . ?
C100 C101 H71 119.5(11) . . ?
C101 C102 C103 119.7(9) . . ?
C101 C102 H72 120.6(9) . . ?
C103 C102 H72 119.7(11) . . ?
N40 C103 C102 121.4(9) . . ?
N40 C103 C104 116.8(8) . . ?
C102 C103 C104 121.9(9) . . ?
O23 C104 O24 125.3(10) . . ?
O23 C104 C103 120.5(8) . . ?
O24 C104 C103 114.2(9) . . ?

loop_
_geom_bond_atom_site_label_1
_geom_bond_atom_site_label_2
_geom_bond_distance
_geom_bond_site_symmetry_2
_geom_bond_publ_flag
Cu1 N3 1.894(6) . ?
Cu1 O1 1.987(5) . ?
Cu1 N28 2.019(6) . ?
Cu1 N1 2.050(6) . ?
Cu1 O9 2.215(5) . ?
Cu2 N32 1.912(5) . ?
Cu2 N5 2.008(5) . ?
Cu2 O15 2.022(4) . ?
Cu2 N30 2.064(6) . ?
Cu2 O2 2.312(5) . ?
Cu2 O1 2.354(5) . ?
Cu3 N7 1.899(6) . ?
Cu3 N39 2.029(6) . ?
Cu3 O2 2.030(5) . ?
Cu3 N9 2.063(7) . ?
Cu3 O17 2.386(6) . ?
Cu4 N12 1.910(5) . ?
Cu4 O43 1.937(4) . ?
Cu4 O3 2.021(5) . ?
Cu4 N10 2.049(6) . ?
Cu4 O9 2.429(5) . ?
Cu5 N14 1.920(5) . ?
Cu5 N34 1.938(5) . ?
Cu5 O3 2.101(5) . ?
Cu5 O4 2.181(5) . ?
Cu5 O15 2.204(5) . ?
Cu5 O16 2.248(4) . ?
Cu6 N16 1.892(6) . ?
Cu6 O19 1.952(5) . ?
Cu6 O4 1.975(5) . ?
Cu6 N18 1.998(7) . ?
Cu6 O21 2.258(5) . ?
Cu7 N21 1.898(6) . ?
Cu7 N29 2.026(6) . ?
Cu7 O5 2.034(5) . ?
Cu7 N19 2.052(7) . ?
Cu7 O11 2.180(5) . ?
Cu8 N36 1.905(5) . ?
Cu8 N23 2.023(6) . ?
Cu8 O16 2.038(5) . ?
Cu8 N38 2.073(6) . ?
Cu8 O6 2.309(5) . ?
Cu9 N25 1.897(6) . ?
Cu9 O6 1.992(5) . ?
Cu9 N27 2.016(6) . ?
Cu9 N40 2.018(6) . ?
Cu9 O23 2.349(6) . ?
O1 C7 1.307(8) . ?
O2 C13 1.296(8) . ?
O3 C26 1.313(8) . ?
O4 C32 1.316(8) . ?
O5 C45 1.270(8) . ?
O6 C51 1.313(8) . ?
O7 C58 1.186(9) . ?
O8 C58 1.334(9) . ?
O9 C64 1.263(8) . ?
O10 C64 1.228(8) . ?
O11 C65 1.273(8) . ?
O12 C65 1.237(9) . ?
O13 C71 1.279(10) . ?
O14 C71 1.179(10) . ?
O15 C78 1.302(8) . ?
O16 C84 1.301(8) . ?
O17 C91 1.229(9) . ?
O18 C91 1.289(10) . ?
O19 C97 1.266(9) . ?
O20 C97 1.227(9) . ?
O21 C98 1.241(8) . ?
O22 C98 1.281(10) . ?
O23 C104 1.222(11) . ?
O24 C104 1.305(11) . ?
O25 N41 1.231(9) . ?
O26 N41 1.262(9) . ?
O27 N41 1.215(9) . ?
O28 N42 1.209(10) . ?
O29 N42 1.276(10) . ?
O30 N42 1.285(10) . ?
O31 N43 1.178(18) . ?
O32 N43 1.139(13) . ?
O33 N43 1.27(2) . ?
O34 N44 1.280(11) . ?
O35 N44 1.235(10) . ?
O36 N44 1.243(10) . ?
O37 N45 1.158(12) . ?
O38 N45 1.166(10) . ?
O39 N45 1.197(9) . ?
O40 N46 1.369(17) . ?
O41 N46 1.264(14) . ?
O42 N46 1.233(16) . ?
O43 H102 0.958(4) . ?
O43 H103 0.954(4) . ?
O44 O63 1.73(3) . ?
O44 O46 1.79(3) . ?
O44 H95 1.28(3) . ?
O44 H96 0.85(2) . ?
O44 H97 1.10(3) . ?
O44 H101 1.37(3) . ?
O45 O61 1.35(4) . ?
O45 O63 1.39(4) . ?
O45 H98 1.49(4) . ?
O46 O63 1.81(2) . ?
O46 H96 1.452(13) . ?
O46 H101 0.982(12) . ?
O47 O48 1.50(2) . ?
O47 H91 0.866(15) . ?
O47 H92 1.018(16) . ?
O47 H94 1.354(16) . ?
O48 H93 0.994(15) . ?
O48 H94 0.972(16) . ?
O49 H73 0.986(18) . ?
O49 H74 1.018(19) . ?
O49 H82 1.428(18) . ?
O50 H83 0.958(6) . ?
O50 H84 0.962(6) . ?
O52 H79 0.957(6) . ?
O52 H80 0.962(6) . ?
O53 O53 1.18(2) 2_566 ?
O53 O54 1.259(16) . ?
O53 O55 1.488(16) . ?
O56 H75 0.980(9) . ?
O56 H76 0.964(9) . ?
O57 H81 0.99(2) . ?
O57 H82 0.99(2) . ?
O58 H77 0.967(16) . ?
O58 H78 0.978(16) . ?
O59 H89 0.96(2) . ?
O59 H90 0.969(18) . ?
O60 O62 1.73(4) . ?
O60 H85 1.036(19) . ?
O60 H86 0.915(18) . ?
O61 H99 1.07(4) . ?
O61 H100 0.91(3) . ?
O62 H87 1.02(3) . ?
O62 H88 0.76(3) . ?
O63 H95 0.991(18) . ?
O63 H96 1.41(2) . ?
O63 H98 0.924(18) . ?
N1 C1 1.341(10) . ?
N1 C5 1.355(9) . ?
N2 C6 1.342(9) . ?
N2 H1 0.953(6) . ?
N2 H2 0.949(6) . ?
N3 C6 1.296(9) . ?
N3 N4 1.369(8) . ?
N4 C7 1.308(8) . ?
N5 C8 1.335(8) . ?
N5 C12 1.337(9) . ?
N6 C13 1.305(9) . ?
N6 N7 1.386(8) . ?
N7 C14 1.312(9) . ?
N8 C14 1.322(9) . ?
N8 H3 0.949(6) . ?
N8 H4 0.955(7) . ?
N9 C19 1.327(12) . ?
N9 C15 1.357(10) . ?
N10 C20 1.320(9) . ?
N10 C24 1.367(9) . ?
N11 C25 1.342(9) . ?
N11 H5 0.948(6) . ?
N11 H6 0.953(6) . ?
N12 C25 1.286(9) . ?
N12 N13 1.379(8) . ?
N13 C26 1.310(9) . ?
N14 C31 1.336(9) . ?
N14 C27 1.345(9) . ?
N15 C32 1.307(9) . ?
N15 N16 1.388(9) . ?
N16 C33 1.305(9) . ?
N17 C33 1.316(9) . ?
N17 H7 0.951(6) . ?
N17 H8 0.950(7) . ?
N18 C38 1.337(11) . ?
N18 C34 1.347(10) . ?
N19 C39 1.330(10) . ?
N19 C43 1.334(10) . ?
N20 C44 1.334(10) . ?
N20 H9 0.953(7) . ?
N20 H10 0.950(7) . ?
N21 C44 1.302(9) . ?
N21 N22 1.382(8) . ?
N22 C45 1.322(9) . ?
N23 C50 1.342(9) . ?
N23 C46 1.359(9) . ?
N24 C51 1.311(9) . ?
N24 N25 1.381(8) . ?
N25 C52 1.303(9) . ?
N26 C52 1.318(9) . ?
N26 H11 0.949(6) . ?
N26 H12 0.950(7) . ?
N27 C57 1.346(11) . ?
N27 C53 1.356(9) . ?
N28 C59 1.342(9) . ?
N28 C63 1.349(9) . ?
N29 C70 1.337(9) . ?
N29 C66 1.342(9) . ?
N30 C72 1.336(8) . ?
N30 C76 1.369(9) . ?
N31 C77 1.339(9) . ?
N31 H13 0.948(6) . ?
N31 H14 0.949(6) . ?
N32 C77 1.289(9) . ?
N32 N33 1.392(7) . ?
N33 C78 1.302(9) . ?
N34 C79 1.326(9) . ?
N34 C83 1.351(8) . ?
N35 C84 1.317(8) . ?
N35 N36 1.379(8) . ?
N36 C85 1.303(9) . ?
N37 C85 1.332(9) . ?
N37 H15 0.950(6) . ?
N37 H16 0.949(6) . ?
N38 C90 1.338(10) . ?
N38 C86 1.356(9) . ?
N39 C92 1.335(10) . ?
N39 C96 1.347(9) . ?
N40 C99 1.329(10) . ?
N40 C103 1.351(10) . ?
C1 C2 1.382(12) . ?
C1 H17 0.947(8) . ?
C2 C3 1.378(13) . ?
C2 H18 0.955(8) . ?
C3 C4 1.386(12) . ?
C3 H19 0.953(9) . ?
C4 C5 1.399(11) . ?
C4 H20 0.960(8) . ?
C5 C6 1.476(10) . ?
C7 C8 1.480(10) . ?
C8 C9 1.387(9) . ?
C9 C10 1.372(10) . ?
C9 H21 0.948(7) . ?
C10 C11 1.382(10) . ?
C10 H22 0.956(7) . ?
C11 C12 1.385(9) . ?
C11 H23 0.952(7) . ?
C12 C13 1.488(10) . ?
C14 C15 1.471(11) . ?
C15 C16 1.380(11) . ?
C16 C17 1.393(14) . ?
C16 H24 0.957(9) . ?
C17 C18 1.343(15) . ?
C17 H25 0.953(10) . ?
C18 C19 1.385(14) . ?
C18 H26 0.948(11) . ?
C19 H27 0.956(10) . ?
C20 C21 1.370(11) . ?
C20 H28 0.950(8) . ?
C21 C22 1.387(12) . ?
C21 H29 0.954(8) . ?
C22 C23 1.384(11) . ?
C22 H30 0.952(8) . ?
C23 C24 1.377(10) . ?
C23 H31 0.947(8) . ?
C24 C25 1.484(10) . ?
C26 C27 1.484(10) . ?
C27 C28 1.383(9) . ?
C28 C29 1.382(11) . ?
C28 H32 0.950(7) . ?
C29 C30 1.387(11) . ?
C29 H33 0.951(7) . ?
C30 C31 1.388(10) . ?
C30 H34 0.951(7) . ?
C31 C32 1.492(10) . ?
C33 C34 1.481(11) . ?
C34 C35 1.390(11) . ?
C35 C36 1.370(14) . ?
C35 H35 0.954(9) . ?
C36 C37 1.356(15) . ?
C36 H36 0.948(9) . ?
C37 C38 1.385(13) . ?
C37 H37 0.948(11) . ?
C38 H38 0.949(9) . ?
C39 C40 1.369(13) . ?
C39 H39 0.948(9) . ?
C40 C41 1.343(14) . ?
C40 H40 0.949(9) . ?
C41 C42 1.390(13) . ?
C41 H41 0.949(9) . ?
C42 C43 1.389(11) . ?
C42 H42 0.953(9) . ?
C43 C44 1.482(10) . ?
C45 C46 1.490(10) . ?
C46 C47 1.378(10) . ?
C47 C48 1.387(11) . ?
C47 H43 0.952(8) . ?
C48 C49 1.364(11) . ?
C48 H44 0.950(7) . ?
C49 C50 1.406(10) . ?
C49 H45 0.947(7) . ?
C50 C51 1.460(10) . ?
C52 C53 1.478(11) . ?
C53 C54 1.378(10) . ?
C54 C55 1.406(12) . ?
C54 H46 0.946(8) . ?
C55 C56 1.361(12) . ?
C55 H47 0.951(8) . ?
C56 C57 1.380(12) . ?
C56 H48 0.953(9) . ?
C57 H49 0.952(8) . ?
C58 C59 1.506(10) . ?
C59 C60 1.390(11) . ?
C60 C61 1.361(11) . ?
C60 H50 0.949(7) . ?
C61 C62 1.402(11) . ?
C61 H51 0.947(8) . ?
C62 C63 1.377(10) . ?
C62 H52 0.949(8) . ?
C63 C64 1.530(9) . ?
C65 C66 1.511(9) . ?
C66 C67 1.393(10) . ?
C67 C68 1.396(11) . ?
C67 H53 0.948(8) . ?
C68 C69 1.357(13) . ?
C68 H54 0.951(8) . ?
C69 C70 1.379(11) . ?
C69 H55 0.954(8) . ?
C70 C71 1.503(12) . ?
C72 C73 1.398(11) . ?
C72 H56 0.949(7) . ?
C73 C74 1.378(12) . ?
C73 H57 0.946(7) . ?
C74 C75 1.382(11) . ?
C74 H58 0.947(8) . ?
C75 C76 1.384(10) . ?
C75 H59 0.948(8) . ?
C76 C77 1.477(9) . ?
C78 C79 1.494(9) . ?
C79 C80 1.401(9) . ?
C80 C81 1.364(10) . ?
C80 H60 0.953(7) . ?
C81 C82 1.377(10) . ?
C81 H61 0.953(7) . ?
C82 C83 1.384(9) . ?
C82 H62 0.947(7) . ?
C83 C84 1.485(10) . ?
C85 C86 1.490(11) . ?
C86 C87 1.380(11) . ?
C87 C88 1.377(12) . ?
C87 H63 0.950(8) . ?
C88 C89 1.379(12) . ?
C88 H64 0.950(9) . ?
C89 C90 1.378(12) . ?
C89 H65 0.953(9) . ?
C90 H66 0.949(8) . ?
C91 C92 1.523(11) . ?
C92 C93 1.378(11) . ?
C93 C94 1.369(12) . ?
C93 H67 0.952(9) . ?
C94 C95 1.389(12) . ?
C94 H68 0.952(8) . ?
C95 C96 1.393(10) . ?
C95 H69 0.946(8) . ?
C96 C97 1.521(11) . ?
C98 C99 1.495(11) . ?
C99 C100 1.390(10) . ?
C100 C101 1.400(13) . ?
C100 H70 0.939(9) . ?
C101 C102 1.356(15) . ?
C101 H71 0.951(9) . ?
C102 C103 1.397(12) . ?
C102 H72 0.953(10) . ?
C103 C104 1.498(14) . ?

loop_
_geom_torsion_atom_site_label_1
_geom_torsion_atom_site_label_2
_geom_torsion_atom_site_label_3
_geom_torsion_atom_site_label_4
_geom_torsion
_geom_torsion_site_symmetry_1
_geom_torsion_site_symmetry_2
_geom_torsion_site_symmetry_3
_geom_torsion_site_symmetry_4
_geom_torsion_publ_flag
N3 Cu1 O1 C7 4.7(4) . . . . ?
N28 Cu1 O1 C7 -154.7(4) . . . . ?
N1 Cu1 O1 C7 3.3(9) . . . . ?
O9 Cu1 O1 C7 127.5(4) . . . . ?
N3 Cu1 O1 Cu2 -164.1(4) . . . . ?
N28 Cu1 O1 Cu2 36.5(4) . . . . ?
N1 Cu1 O1 Cu2 -165.5(5) . . . . ?
O9 Cu1 O1 Cu2 -41.3(4) . . . . ?
N32 Cu2 O1 C7 -173.6(4) . . . . ?
N5 Cu2 O1 C7 6.4(4) . . . . ?
O15 Cu2 O1 C7 -94.2(4) . . . . ?
N30 Cu2 O1 C7 105.9(4) . . . . ?
O2 Cu2 O1 C7 0.0(6) . . . . ?
N32 Cu2 O1 Cu1 -4.8(5) . . . . ?
N5 Cu2 O1 Cu1 175.1(4) . . . . ?
O15 Cu2 O1 Cu1 74.5(4) . . . . ?
N30 Cu2 O1 Cu1 -85.4(4) . . . . ?
O2 Cu2 O1 Cu1 168.7(3) . . . . ?
N7 Cu3 O2 C13 3.3(5) . . . . ?
N39 Cu3 O2 C13 -174.4(5) . . . . ?
N9 Cu3 O2 C13 9.9(9) . . . . ?
O17 Cu3 O2 C13 111.7(5) . . . . ?
N7 Cu3 O2 Cu2 -171.6(4) . . . . ?
N39 Cu3 O2 Cu2 10.7(5) . . . . ?
N9 Cu3 O2 Cu2 -164.9(6) . . . . ?
O17 Cu3 O2 Cu2 -63.2(4) . . . . ?
N32 Cu2 O2 C13 -172.1(4) . . . . ?
N5 Cu2 O2 C13 7.7(4) . . . . ?
O15 Cu2 O2 C13 109.7(4) . . . . ?
N30 Cu2 O2 C13 -92.6(5) . . . . ?
O1 Cu2 O2 C13 14.0(7) . . . . ?
N32 Cu2 O2 Cu3 2.8(4) . . . . ?
N5 Cu2 O2 Cu3 -177.4(4) . . . . ?
O15 Cu2 O2 Cu3 -75.4(4) . . . . ?
N30 Cu2 O2 Cu3 82.3(4) . . . . ?
O1 Cu2 O2 Cu3 -171.1(3) . . . . ?
N12 Cu4 O3 C26 1.3(4) . . . . ?
O43 Cu4 O3 C26 -178.7(4) . . . . ?
N10 Cu4 O3 C26 3.3(8) . . . . ?
O9 Cu4 O3 C26 -94.2(4) . . . . ?
N12 Cu4 O3 Cu5 -174.8(4) . . . . ?
O43 Cu4 O3 Cu5 5.3(4) . . . . ?
N10 Cu4 O3 Cu5 -172.8(4) . . . . ?
O9 Cu4 O3 Cu5 89.8(4) . . . . ?
N14 Cu5 O3 C26 6.9(4) . . . . ?
N34 Cu5 O3 C26 -169.4(4) . . . . ?
O4 Cu5 O3 C26 20.5(7) . . . . ?
O15 Cu5 O3 C26 112.8(4) . . . . ?
O16 Cu5 O3 C26 -90.7(4) . . . . ?
N14 Cu5 O3 Cu4 -177.1(4) . . . . ?
N34 Cu5 O3 Cu4 6.6(4) . . . . ?
O4 Cu5 O3 Cu4 -163.5(4) . . . . ?
O15 Cu5 O3 Cu4 -71.2(4) . . . . ?
O16 Cu5 O3 Cu4 85.3(4) . . . . ?
N16 Cu6 O4 C32 -0.4(4) . . . . ?
O19 Cu6 O4 C32 138.5(4) . . . . ?
N18 Cu6 O4 C32 -1.5(10) . . . . ?
O21 Cu6 O4 C32 -105.5(4) . . . . ?
N16 Cu6 O4 Cu5 -179.1(4) . . . . ?
O19 Cu6 O4 Cu5 -40.2(4) . . . . ?
N18 Cu6 O4 Cu5 179.9(6) . . . . ?
O21 Cu6 O4 Cu5 75.9(4) . . . . ?
N14 Cu5 O4 C32 -1.0(4) . . . . ?
N34 Cu5 O4 C32 175.5(4) . . . . ?
O3 Cu5 O4 C32 -14.7(8) . . . . ?
O15 Cu5 O4 C32 -107.2(4) . . . . ?
O16 Cu5 O4 C32 95.4(4) . . . . ?
N14 Cu5 O4 Cu6 177.7(4) . . . . ?
N34 Cu5 O4 Cu6 -5.8(4) . . . . ?
O3 Cu5 O4 Cu6 164.0(4) . . . . ?
O15 Cu5 O4 Cu6 71.5(4) . . . . ?
O16 Cu5 O4 Cu6 -85.9(4) . . . . ?
N21 Cu7 O5 C45 -4.1(5) . . . . ?
N29 Cu7 O5 C45 152.3(5) . . . . ?
N19 Cu7 O5 C45 -3.1(9) . . . . ?
O11 Cu7 O5 C45 -128.9(5) . . . . ?
N25 Cu9 O6 C51 5.7(5) . . . . ?
N27 Cu9 O6 C51 19.6(9) . . . . ?
N40 Cu9 O6 C51 -169.3(5) . . . . ?
O23 Cu9 O6 C51 -92.3(5) . . . . ?
N25 Cu9 O6 Cu8 -166.1(4) . . . . ?
N27 Cu9 O6 Cu8 -152.2(6) . . . . ?
N40 Cu9 O6 Cu8 18.8(4) . . . . ?
O23 Cu9 O6 Cu8 95.9(4) . . . . ?
N36 Cu8 O6 C51 177.5(4) . . . . ?
N23 Cu8 O6 C51 3.4(4) . . . . ?
O16 Cu8 O6 C51 -104.1(4) . . . . ?
N38 Cu8 O6 C51 98.3(5) . . . . ?
N36 Cu8 O6 Cu9 -10.6(5) . . . . ?
N23 Cu8 O6 Cu9 175.3(4) . . . . ?
O16 Cu8 O6 Cu9 67.7(4) . . . . ?
N38 Cu8 O6 Cu9 -89.8(4) . . . . ?
N3 Cu1 O9 C64 176.0(5) . . . . ?
O1 Cu1 O9 C64 93.2(5) . . . . ?
N28 Cu1 O9 C64 0.5(5) . . . . ?
N1 Cu1 O9 C64 -103.6(5) . . . . ?
N3 Cu1 O9 Cu4 1.6(4) . . . . ?
O1 Cu1 O9 Cu4 -81.2(3) . . . . ?
N28 Cu1 O9 Cu4 -173.9(3) . . . . ?
N1 Cu1 O9 Cu4 82.0(3) . . . . ?
N12 Cu4 O9 C64 162.2(6) . . . . ?
O43 Cu4 O9 C64 -18.2(6) . . . . ?
O3 Cu4 O9 C64 -118.9(6) . . . . ?
N10 Cu4 O9 C64 82.7(6) . . . . ?
N12 Cu4 O9 Cu1 -24.0(3) . . . . ?
O43 Cu4 O9 Cu1 155.6(3) . . . . ?
O3 Cu4 O9 Cu1 55.0(3) . . . . ?
N10 Cu4 O9 Cu1 -103.5(3) . . . . ?
N21 Cu7 O11 C65 165.5(5) . . . . ?
N29 Cu7 O11 C65 -10.5(5) . . . . ?
O5 Cu7 O11 C65 -112.8(5) . . . . ?
N19 Cu7 O11 C65 84.2(5) . . . . ?
N32 Cu2 O15 C78 -4.6(4) . . . . ?
N5 Cu2 O15 C78 168.7(4) . . . . ?
N30 Cu2 O15 C78 0.0(8) . . . . ?
O2 Cu2 O15 C78 92.8(4) . . . . ?
O1 Cu2 O15 C78 -115.7(4) . . . . ?
N32 Cu2 O15 Cu5 175.5(4) . . . . ?
N5 Cu2 O15 Cu5 -11.2(4) . . . . ?
N30 Cu2 O15 Cu5 -179.9(4) . . . . ?
O2 Cu2 O15 Cu5 -87.2(4) . . . . ?
O1 Cu2 O15 Cu5 64.4(4) . . . . ?
N14 Cu5 O15 C78 173.9(4) . . . . ?
N34 Cu5 O15 C78 -3.2(4) . . . . ?
O3 Cu5 O15 C78 93.8(4) . . . . ?
O4 Cu5 O15 C78 -108.6(4) . . . . ?
O16 Cu5 O15 C78 -1.0(7) . . . . ?
N14 Cu5 O15 Cu2 -6.2(4) . . . . ?
N34 Cu5 O15 Cu2 176.7(4) . . . . ?
O3 Cu5 O15 Cu2 -86.3(4) . . . . ?
O4 Cu5 O15 Cu2 71.3(4) . . . . ?
O16 Cu5 O15 Cu2 178.9(3) . . . . ?
N36 Cu8 O16 C84 -3.9(5) . . . . ?
N23 Cu8 O16 C84 165.9(4) . . . . ?
N38 Cu8 O16 C84 -18.7(8) . . . . ?
O6 Cu8 O16 C84 -117.6(4) . . . . ?
N36 Cu8 O16 Cu5 -177.2(4) . . . . ?
N23 Cu8 O16 Cu5 -7.5(5) . . . . ?
N38 Cu8 O16 Cu5 167.9(5) . . . . ?
O6 Cu8 O16 Cu5 69.1(4) . . . . ?
N14 Cu5 O16 C84 -174.6(5) . . . . ?
N34 Cu5 O16 C84 2.6(5) . . . . ?
O3 Cu5 O16 C84 -94.4(4) . . . . ?
O4 Cu5 O16 C84 106.6(4) . . . . ?
O15 Cu5 O16 C84 0.4(7) . . . . ?
N14 Cu5 O16 Cu8 -1.2(4) . . . . ?
N34 Cu5 O16 Cu8 176.0(4) . . . . ?
O3 Cu5 O16 Cu8 79.0(4) . . . . ?
O4 Cu5 O16 Cu8 -80.0(4) . . . . ?
O15 Cu5 O16 Cu8 173.8(3) . . . . ?
N7 Cu3 O17 C91 -166.0(5) . . . . ?
N39 Cu3 O17 C91 9.4(5) . . . . ?
O2 Cu3 O17 C91 116.7(5) . . . . ?
N9 Cu3 O17 C91 -86.5(6) . . . . ?
N16 Cu6 O19 C97 -167.5(6) . . . . ?
O4 Cu6 O19 C97 105.3(7) . . . . ?
N18 Cu6 O19 C97 -86.9(7) . . . . ?
O21 Cu6 O19 C97 13.1(8) . . . . ?
N16 Cu6 O21 C98 -178.0(7) . . . . ?
O19 Cu6 O21 C98 1.5(8) . . . . ?
O4 Cu6 O21 C98 -98.5(7) . . . . ?
N18 Cu6 O21 C98 100.1(7) . . . . ?
N25 Cu9 O23 C104 -168.6(7) . . . . ?
O6 Cu9 O23 C104 -89.0(7) . . . . ?
N27 Cu9 O23 C104 110.8(7) . . . . ?
N40 Cu9 O23 C104 5.5(7) . . . . ?
O61 O45 O63 O44 55(7) . . . . ?
O61 O45 O63 O46 -142(3) . . . . ?
O46 O44 O63 O45 169(5) . . . . ?
O44 O46 O63 O45 -171(4) . . . . ?
N3 Cu1 N1 C1 174.4(7) . . . . ?
O1 Cu1 N1 C1 175.8(6) . . . . ?
N28 Cu1 N1 C1 -26.9(7) . . . . ?
O9 Cu1 N1 C1 51.0(6) . . . . ?
N3 Cu1 N1 C5 -5.4(5) . . . . ?
O1 Cu1 N1 C5 -4.0(9) . . . . ?
N28 Cu1 N1 C5 153.3(5) . . . . ?
O9 Cu1 N1 C5 -128.8(5) . . . . ?
O1 Cu1 N3 C6 -172.2(5) . . . . ?
N28 Cu1 N3 C6 -96.8(8) . . . . ?
N1 Cu1 N3 C6 7.3(5) . . . . ?
O9 Cu1 N3 C6 95.3(5) . . . . ?
O1 Cu1 N3 N4 -5.2(5) . . . . ?
N28 Cu1 N3 N4 70.2(9) . . . . ?
N1 Cu1 N3 N4 174.3(5) . . . . ?
O9 Cu1 N3 N4 -97.7(5) . . . . ?
C6 N3 N4 C7 171.3(6) . . . . ?
Cu1 N3 N4 C7 4.3(7) . . . . ?
N32 Cu2 N5 C8 179(81) . . . . ?
O15 Cu2 N5 C8 91.0(5) . . . . ?
N30 Cu2 N5 C8 -93.3(5) . . . . ?
O2 Cu2 N5 C8 176.6(5) . . . . ?
O1 Cu2 N5 C8 -0.3(5) . . . . ?
N32 Cu2 N5 C12 -4(2) . . . . ?
O15 Cu2 N5 C12 -92.6(5) . . . . ?
N30 Cu2 N5 C12 83.0(5) . . . . ?
O2 Cu2 N5 C12 -7.1(5) . . . . ?
O1 Cu2 N5 C12 176.1(5) . . . . ?
C13 N6 N7 C14 -173.1(7) . . . . ?
C13 N6 N7 Cu3 2.0(7) . . . . ?
N39 Cu3 N7 C14 -33(3) . . . . ?
O2 Cu3 N7 C14 171.9(6) . . . . ?
N9 Cu3 N7 C14 -5.4(6) . . . . ?
O17 Cu3 N7 C14 86.1(6) . . . . ?
N39 Cu3 N7 N6 152(3) . . . . ?
O2 Cu3 N7 N6 -3.0(5) . . . . ?
N9 Cu3 N7 N6 179.7(6) . . . . ?
O17 Cu3 N7 N6 -88.9(5) . . . . ?
N7 Cu3 N9 C19 -178.6(11) . . . . ?
N39 Cu3 N9 C19 -1.0(11) . . . . ?
O2 Cu3 N9 C19 174.8(9) . . . . ?
O17 Cu3 N9 C19 74.0(11) . . . . ?
N7 Cu3 N9 C15 5.4(6) . . . . ?
N39 Cu3 N9 C15 -177.0(6) . . . . ?
O2 Cu3 N9 C15 -1.2(12) . . . . ?
O17 Cu3 N9 C15 -101.9(6) . . . . ?
N12 Cu4 N10 C20 179.0(7) . . . . ?
O43 Cu4 N10 C20 -1.0(7) . . . . ?
O3 Cu4 N10 C20 177.1(6) . . . . ?
O9 Cu4 N10 C20 -83.9(6) . . . . ?
N12 Cu4 N10 C24 -3.3(5) . . . . ?
O43 Cu4 N10 C24 176.7(4) . . . . ?
O3 Cu4 N10 C24 -5.3(9) . . . . ?
O9 Cu4 N10 C24 93.8(5) . . . . ?
O43 Cu4 N12 C25 -173(100) . . . . ?
O3 Cu4 N12 C25 -177.9(5) . . . . ?
N10 Cu4 N12 C25 2.8(5) . . . . ?
O9 Cu4 N12 C25 -83.3(5) . . . . ?
O43 Cu4 N12 N13 3(36) . . . . ?
O3 Cu4 N12 N13 -1.8(4) . . . . ?
N10 Cu4 N12 N13 179.0(5) . . . . ?
O9 Cu4 N12 N13 92.8(5) . . . . ?
C25 N12 N13 C26 178.0(6) . . . . ?
Cu4 N12 N13 C26 1.8(7) . . . . ?
N34 Cu5 N14 C31 -128(3) . . . . ?
O3 Cu5 N14 C31 178.8(5) . . . . ?
O4 Cu5 N14 C31 4.0(5) . . . . ?
O15 Cu5 N14 C31 90.5(5) . . . . ?
O16 Cu5 N14 C31 -91.6(5) . . . . ?
N34 Cu5 N14 C27 46(3) . . . . ?
O3 Cu5 N14 C27 -7.2(5) . . . . ?
O4 Cu5 N14 C27 178.1(5) . . . . ?
O15 Cu5 N14 C27 -95.4(5) . . . . ?
O16 Cu5 N14 C27 82.5(5) . . . . ?
C32 N15 N16 C33 -168.1(7) . . . . ?
C32 N15 N16 Cu6 -4.1(7) . . . . ?
O19 Cu6 N16 C33 72.6(7) . . . . ?
O4 Cu6 N16 C33 167.2(6) . . . . ?
N18 Cu6 N16 C33 -13.2(6) . . . . ?
O21 Cu6 N16 C33 -108.0(6) . . . . ?
O19 Cu6 N16 N15 -91.9(6) . . . . ?
O4 Cu6 N16 N15 2.6(5) . . . . ?
N18 Cu6 N16 N15 -177.8(5) . . . . ?
O21 Cu6 N16 N15 87.4(5) . . . . ?
N16 Cu6 N18 C38 -173.9(9) . . . . ?
O19 Cu6 N18 C38 46.6(9) . . . . ?
O4 Cu6 N18 C38 -172.9(8) . . . . ?
O21 Cu6 N18 C38 -70.4(9) . . . . ?
N16 Cu6 N18 C34 8.2(5) . . . . ?
O19 Cu6 N18 C34 -131.3(6) . . . . ?
O4 Cu6 N18 C34 9.3(11) . . . . ?
O21 Cu6 N18 C34 111.7(5) . . . . ?
N21 Cu7 N19 C39 -174.4(8) . . . . ?
N29 Cu7 N19 C39 28.7(8) . . . . ?
O5 Cu7 N19 C39 -175.4(7) . . . . ?
O11 Cu7 N19 C39 -49.5(8) . . . . ?
N21 Cu7 N19 C43 2.5(5) . . . . ?
N29 Cu7 N19 C43 -154.5(5) . . . . ?
O5 Cu7 N19 C43 1.4(10) . . . . ?
O11 Cu7 N19 C43 127.3(5) . . . . ?
N29 Cu7 N21 C44 70.1(9) . . . . ?
O5 Cu7 N21 C44 169.7(6) . . . . ?
N19 Cu7 N21 C44 -9.9(5) . . . . ?
O11 Cu7 N21 C44 -99.8(5) . . . . ?
N29 Cu7 N21 N22 -93.5(7) . . . . ?
O5 Cu7 N21 N22 6.1(4) . . . . ?
N19 Cu7 N21 N22 -173.5(5) . . . . ?
O11 Cu7 N21 N22 96.6(5) . . . . ?
C44 N21 N22 C45 -170.3(6) . . . . ?
Cu7 N21 N22 C45 -6.9(7) . . . . ?
N36 Cu8 N23 C50 -146.4(12) . . . . ?
O16 Cu8 N23 C50 93.3(5) . . . . ?
N38 Cu8 N23 C50 -84.9(5) . . . . ?
O6 Cu8 N23 C50 5.9(5) . . . . ?
N36 Cu8 N23 C46 20.1(16) . . . . ?
O16 Cu8 N23 C46 -100.2(5) . . . . ?
N38 Cu8 N23 C46 81.6(6) . . . . ?
O6 Cu8 N23 C46 172.4(6) . . . . ?
C51 N24 N25 C52 -173.1(7) . . . . ?
C51 N24 N25 Cu9 2.7(7) . . . . ?
O6 Cu9 N25 C52 170.9(6) . . . . ?
N27 Cu9 N25 C52 -4.0(6) . . . . ?
N40 Cu9 N25 C52 -148.4(19) . . . . ?
O23 Cu9 N25 C52 -99.3(6) . . . . ?
O6 Cu9 N25 N24 -4.8(5) . . . . ?
N27 Cu9 N25 N24 -179.7(5) . . . . ?
N40 Cu9 N25 N24 36(2) . . . . ?
O23 Cu9 N25 N24 84.9(5) . . . . ?
N25 Cu9 N27 C57 -178.4(8) . . . . ?
O6 Cu9 N27 C57 167.7(7) . . . . ?
N40 Cu9 N27 C57 -3.0(8) . . . . ?
O23 Cu9 N27 C57 -81.4(8) . . . . ?
N25 Cu9 N27 C53 2.0(5) . . . . ?
O6 Cu9 N27 C53 -11.8(10) . . . . ?
N40 Cu9 N27 C53 177.4(5) . . . . ?
O23 Cu9 N27 C53 99.1(5) . . . . ?
N3 Cu1 N28 C59 5.0(11) . . . . ?
O1 Cu1 N28 C59 77.7(6) . . . . ?
N1 Cu1 N28 C59 -94.5(6) . . . . ?
O9 Cu1 N28 C59 174.7(6) . . . . ?
N3 Cu1 N28 C63 -169.8(6) . . . . ?
O1 Cu1 N28 C63 -97.1(5) . . . . ?
N1 Cu1 N28 C63 90.7(6) . . . . ?
O9 Cu1 N28 C63 -0.1(5) . . . . ?
N21 Cu7 N29 C70 7.0(11) . . . . ?
O5 Cu7 N29 C70 -87.6(6) . . . . ?
N19 Cu7 N29 C70 83.7(7) . . . . ?
O11 Cu7 N29 C70 178.6(7) . . . . ?
N21 Cu7 N29 C66 -161.3(6) . . . . ?
O5 Cu7 N29 C66 104.0(5) . . . . ?
N19 Cu7 N29 C66 -84.6(5) . . . . ?
O11 Cu7 N29 C66 10.3(5) . . . . ?
N32 Cu2 N30 C72 176.9(7) . . . . ?
N5 Cu2 N30 C72 3.6(7) . . . . ?
O15 Cu2 N30 C72 172.3(6) . . . . ?
O2 Cu2 N30 C72 80.4(6) . . . . ?
O1 Cu2 N30 C72 -72.2(6) . . . . ?
N32 Cu2 N30 C76 2.5(5) . . . . ?
N5 Cu2 N30 C76 -170.8(5) . . . . ?
O15 Cu2 N30 C76 -2.1(9) . . . . ?
O2 Cu2 N30 C76 -94.0(5) . . . . ?
O1 Cu2 N30 C76 113.4(5) . . . . ?
N5 Cu2 N32 C77 87(2) . . . . ?
O15 Cu2 N32 C77 176.3(6) . . . . ?
N30 Cu2 N32 C77 -1.9(6) . . . . ?
O2 Cu2 N32 C77 89.4(6) . . . . ?
O1 Cu2 N32 C77 -93.7(6) . . . . ?
N5 Cu2 N32 N33 -86(2) . . . . ?
O15 Cu2 N32 N33 3.8(5) . . . . ?
N30 Cu2 N32 N33 -174.4(5) . . . . ?
O2 Cu2 N32 N33 -83.2(5) . . . . ?
O1 Cu2 N32 N33 93.7(5) . . . . ?
C77 N32 N33 C78 -174.6(7) . . . . ?
Cu2 N32 N33 C78 -1.9(7) . . . . ?
N14 Cu5 N34 C79 -141(3) . . . . ?
O3 Cu5 N34 C79 -89.1(5) . . . . ?
O4 Cu5 N34 C79 87.0(6) . . . . ?
O15 Cu5 N34 C79 0.5(5) . . . . ?
O16 Cu5 N34 C79 -178.6(6) . . . . ?
N14 Cu5 N34 C83 35(4) . . . . ?
O3 Cu5 N34 C83 87.7(5) . . . . ?
O4 Cu5 N34 C83 -96.2(5) . . . . ?
O15 Cu5 N34 C83 177.2(6) . . . . ?
O16 Cu5 N34 C83 -1.9(5) . . . . ?
C84 N35 N36 C85 -177.6(7) . . . . ?
C84 N35 N36 Cu8 -5.0(8) . . . . ?
N23 Cu8 N36 C85 54.8(16) . . . . ?
O16 Cu8 N36 C85 177.6(6) . . . . ?
N38 Cu8 N36 C85 -8.2(6) . . . . ?
O6 Cu8 N36 C85 -95.7(6) . . . . ?
N23 Cu8 N36 N35 -117.8(12) . . . . ?
O16 Cu8 N36 N35 5.1(5) . . . . ?
N38 Cu8 N36 N35 179.3(6) . . . . ?
O6 Cu8 N36 N35 91.8(5) . . . . ?
N36 Cu8 N38 C90 -168.5(8) . . . . ?
N23 Cu8 N38 C90 21.9(8) . . . . ?
O16 Cu8 N38 C90 -153.7(7) . . . . ?
O6 Cu8 N38 C90 -55.0(7) . . . . ?
N36 Cu8 N38 C86 2.0(5) . . . . ?
N23 Cu8 N38 C86 -167.6(5) . . . . ?
O16 Cu8 N38 C86 16.8(10) . . . . ?
O6 Cu8 N38 C86 115.6(5) . . . . ?
N7 Cu3 N39 C92 110(3) . . . . ?
O2 Cu3 N39 C92 -95.7(6) . . . . ?
N9 Cu3 N39 C92 82.6(6) . . . . ?
O17 Cu3 N39 C92 -10.6(6) . . . . ?
N7 Cu3 N39 C96 -60(3) . . . . ?
O2 Cu3 N39 C96 94.2(6) . . . . ?
N9 Cu3 N39 C96 -87.6(6) . . . . ?
O17 Cu3 N39 C96 179.3(6) . . . . ?
N25 Cu9 N40 C99 -127(2) . . . . ?
O6 Cu9 N40 C99 -87.4(6) . . . . ?
N27 Cu9 N40 C99 89.3(7) . . . . ?
O23 Cu9 N40 C99 -177.5(7) . . . . ?
N25 Cu9 N40 C103 44(2) . . . . ?
O6 Cu9 N40 C103 83.9(6) . . . . ?
N27 Cu9 N40 C103 -99.5(6) . . . . ?
O23 Cu9 N40 C103 -6.2(6) . . . . ?
C5 N1 C1 C2 -1.7(11) . . . . ?
Cu1 N1 C1 C2 178.5(6) . . . . ?
N1 C1 C2 C3 0.7(12) . . . . ?
C1 C2 C3 C4 1.0(13) . . . . ?
C2 C3 C4 C5 -1.6(13) . . . . ?
C1 N1 C5 C4 1.1(10) . . . . ?
Cu1 N1 C5 C4 -179.1(6) . . . . ?
C1 N1 C5 C6 -176.6(6) . . . . ?
Cu1 N1 C5 C6 3.2(7) . . . . ?
C3 C4 C5 N1 0.6(11) . . . . ?
C3 C4 C5 C6 178.0(7) . . . . ?
N4 N3 C6 N2 5.9(10) . . . . ?
Cu1 N3 C6 N2 172.6(5) . . . . ?
N4 N3 C6 C5 -174.3(6) . . . . ?
Cu1 N3 C6 C5 -7.5(8) . . . . ?
N1 C5 C6 N3 2.2(9) . . . . ?
C4 C5 C6 N3 -175.4(7) . . . . ?
N1 C5 C6 N2 -177.9(6) . . . . ?
C4 C5 C6 N2 4.5(11) . . . . ?
Cu1 O1 C7 N4 -4.2(8) . . . . ?
Cu2 O1 C7 N4 168.4(5) . . . . ?
Cu1 O1 C7 C8 176.5(4) . . . . ?
Cu2 O1 C7 C8 -11.0(7) . . . . ?
N3 N4 C7 O1 0.3(9) . . . . ?
N3 N4 C7 C8 179.6(6) . . . . ?
C12 N5 C8 C9 0.1(10) . . . . ?
Cu2 N5 C8 C9 176.5(5) . . . . ?
C12 N5 C8 C7 178.3(6) . . . . ?
Cu2 N5 C8 C7 -5.3(8) . . . . ?
O1 C7 C8 N5 11.6(9) . . . . ?
N4 C7 C8 N5 -167.8(6) . . . . ?
O1 C7 C8 C9 -170.2(6) . . . . ?
N4 C7 C8 C9 10.4(10) . . . . ?
N5 C8 C9 C10 0.7(10) . . . . ?
C7 C8 C9 C10 -177.4(6) . . . . ?
C8 C9 C10 C11 -1.1(11) . . . . ?
C9 C10 C11 C12 0.7(11) . . . . ?
C8 N5 C12 C11 -0.5(10) . . . . ?
Cu2 N5 C12 C11 -177.0(5) . . . . ?
C8 N5 C12 C13 -178.0(6) . . . . ?
Cu2 N5 C12 C13 5.5(8) . . . . ?
C10 C11 C12 N5 0.1(10) . . . . ?
C10 C11 C12 C13 177.4(6) . . . . ?
Cu3 O2 C13 N6 -3.7(9) . . . . ?
Cu2 O2 C13 N6 173.0(6) . . . . ?
Cu3 O2 C13 C12 175.9(5) . . . . ?
Cu2 O2 C13 C12 -7.4(7) . . . . ?
N7 N6 C13 O2 1.3(10) . . . . ?
N7 N6 C13 C12 -178.3(6) . . . . ?
N5 C12 C13 O2 2.3(9) . . . . ?
C11 C12 C13 O2 -175.2(6) . . . . ?
N5 C12 C13 N6 -178.1(6) . . . . ?
C11 C12 C13 N6 4.4(10) . . . . ?
N6 N7 C14 N8 -0.5(11) . . . . ?
Cu3 N7 C14 N8 -175.6(6) . . . . ?
N6 N7 C14 C15 179.2(6) . . . . ?
Cu3 N7 C14 C15 4.1(9) . . . . ?
C19 N9 C15 C16 -0.4(15) . . . . ?
Cu3 N9 C15 C16 176.1(7) . . . . ?
C19 N9 C15 C14 178.5(10) . . . . ?
Cu3 N9 C15 C14 -5.0(9) . . . . ?
N7 C14 C15 N9 1.0(10) . . . . ?
N8 C14 C15 N9 -179.3(8) . . . . ?
N7 C14 C15 C16 179.9(8) . . . . ?
N8 C14 C15 C16 -0.4(13) . . . . ?
N9 C15 C16 C17 0.4(15) . . . . ?
C14 C15 C16 C17 -178.5(9) . . . . ?
C15 C16 C17 C18 1.1(19) . . . . ?
C16 C17 C18 C19 -2(2) . . . . ?
C15 N9 C19 C18 -1(2) . . . . ?
Cu3 N9 C19 C18 -176.8(11) . . . . ?
C17 C18 C19 N9 2(3) . . . . ?
C24 N10 C20 C21 -0.3(11) . . . . ?
Cu4 N10 C20 C21 177.3(6) . . . . ?
N10 C20 C21 C22 -0.7(13) . . . . ?
C20 C21 C22 C23 0.9(13) . . . . ?
C21 C22 C23 C24 -0.2(12) . . . . ?
C20 N10 C24 C23 1.0(10) . . . . ?
Cu4 N10 C24 C23 -176.9(5) . . . . ?
C20 N10 C24 C25 -178.8(6) . . . . ?
Cu4 N10 C24 C25 3.2(7) . . . . ?
C22 C23 C24 N10 -0.8(11) . . . . ?
C22 C23 C24 C25 179.0(7) . . . . ?
N13 N12 C25 N11 2.8(10) . . . . ?
Cu4 N12 C25 N11 178.9(5) . . . . ?
N13 N12 C25 C24 -177.9(5) . . . . ?
Cu4 N12 C25 C24 -1.8(8) . . . . ?
N10 C24 C25 N12 -1.1(8) . . . . ?
C23 C24 C25 N12 179.0(7) . . . . ?
N10 C24 C25 N11 178.1(6) . . . . ?
C23 C24 C25 N11 -1.7(11) . . . . ?
N12 N13 C26 O3 -0.6(9) . . . . ?
N12 N13 C26 C27 -178.3(5) . . . . ?
Cu4 O3 C26 N13 -0.7(8) . . . . ?
Cu5 O3 C26 N13 176.5(5) . . . . ?
Cu4 O3 C26 C27 177.0(4) . . . . ?
Cu5 O3 C26 C27 -5.8(7) . . . . ?
C31 N14 C27 C28 0.0(10) . . . . ?
Cu5 N14 C27 C28 -174.1(5) . . . . ?
C31 N14 C27 C26 -179.8(6) . . . . ?
Cu5 N14 C27 C26 6.1(7) . . . . ?
N13 C26 C27 N14 178.2(6) . . . . ?
O3 C26 C27 N14 0.4(8) . . . . ?
N13 C26 C27 C28 -1.6(10) . . . . ?
O3 C26 C27 C28 -179.4(6) . . . . ?
N14 C27 C28 C29 0.6(10) . . . . ?
C26 C27 C28 C29 -179.6(7) . . . . ?
C27 C28 C29 C30 -0.7(11) . . . . ?
C28 C29 C30 C31 0.1(11) . . . . ?
C27 N14 C31 C30 -0.7(10) . . . . ?
Cu5 N14 C31 C30 173.3(5) . . . . ?
C27 N14 C31 C32 180.0(6) . . . . ?
Cu5 N14 C31 C32 -6.0(8) . . . . ?
C29 C30 C31 N14 0.6(11) . . . . ?
C29 C30 C31 C32 179.9(6) . . . . ?
N16 N15 C32 O4 4.0(9) . . . . ?
N16 N15 C32 C31 -177.3(6) . . . . ?
Cu6 O4 C32 N15 -2.1(8) . . . . ?
Cu5 O4 C32 N15 177.0(6) . . . . ?
Cu6 O4 C32 C31 179.2(4) . . . . ?
Cu5 O4 C32 C31 -1.7(7) . . . . ?
N14 C31 C32 N15 -174.0(6) . . . . ?
C30 C31 C32 N15 6.7(10) . . . . ?
N14 C31 C32 O4 4.8(9) . . . . ?
C30 C31 C32 O4 -174.5(6) . . . . ?
N15 N16 C33 N17 -1.0(11) . . . . ?
Cu6 N16 C33 N17 -165.0(6) . . . . ?
N15 N16 C33 C34 178.9(6) . . . . ?
Cu6 N16 C33 C34 14.9(8) . . . . ?
C38 N18 C34 C35 0.8(12) . . . . ?
Cu6 N18 C34 C35 178.8(6) . . . . ?
C38 N18 C34 C33 179.0(8) . . . . ?
Cu6 N18 C34 C33 -2.9(8) . . . . ?
N16 C33 C34 N18 -7.2(9) . . . . ?
N17 C33 C34 N18 172.8(7) . . . . ?
N16 C33 C34 C35 171.0(8) . . . . ?
N17 C33 C34 C35 -9.1(12) . . . . ?
N18 C34 C35 C36 -1.6(13) . . . . ?
C33 C34 C35 C36 -179.6(8) . . . . ?
C34 C35 C36 C37 3.2(16) . . . . ?
C35 C36 C37 C38 -3.9(18) . . . . ?
C34 N18 C38 C37 -1.6(16) . . . . ?
Cu6 N18 C38 C37 -179.3(9) . . . . ?
C36 C37 C38 N18 3.3(19) . . . . ?
C43 N19 C39 C40 -0.2(13) . . . . ?
Cu7 N19 C39 C40 176.5(7) . . . . ?
N19 C39 C40 C41 -1.2(15) . . . . ?
C39 C40 C41 C42 1.3(14) . . . . ?
C40 C41 C42 C43 -0.2(12) . . . . ?
C39 N19 C43 C42 1.4(11) . . . . ?
Cu7 N19 C43 C42 -175.9(6) . . . . ?
C39 N19 C43 C44 -178.7(7) . . . . ?
Cu7 N19 C43 C44 4.0(7) . . . . ?
C41 C42 C43 N19 -1.2(11) . . . . ?
C41 C42 C43 C44 178.9(7) . . . . ?
N22 N21 C44 N20 -4.7(11) . . . . ?
Cu7 N21 C44 N20 -167.6(6) . . . . ?
N22 N21 C44 C43 177.3(6) . . . . ?
Cu7 N21 C44 C43 14.4(8) . . . . ?
N19 C43 C44 N21 -11.4(9) . . . . ?
C42 C43 C44 N21 168.5(7) . . . . ?
N19 C43 C44 N20 170.4(7) . . . . ?
C42 C43 C44 N20 -9.7(11) . . . . ?
Cu7 O5 C45 N22 1.6(8) . . . . ?
Cu7 O5 C45 C46 -178.1(5) . . . . ?
N21 N22 C45 O5 3.2(9) . . . . ?
N21 N22 C45 C46 -177.1(5) . . . . ?
C50 N23 C46 C47 5.7(11) . . . . ?
Cu8 N23 C46 C47 -160.7(6) . . . . ?
C50 N23 C46 C45 -174.2(6) . . . . ?
Cu8 N23 C46 C45 19.3(8) . . . . ?
O5 C45 C46 N23 -11.3(9) . . . . ?
N22 C45 C46 N23 169.0(6) . . . . ?
O5 C45 C46 C47 168.8(7) . . . . ?
N22 C45 C46 C47 -11.0(11) . . . . ?
N23 C46 C47 C48 -3.1(13) . . . . ?
C45 C46 C47 C48 176.9(7) . . . . ?
C46 C47 C48 C49 -1.4(13) . . . . ?
C47 C48 C49 C50 3.0(13) . . . . ?
C46 N23 C50 C49 -4.0(10) . . . . ?
Cu8 N23 C50 C49 162.9(6) . . . . ?
C46 N23 C50 C51 179.1(6) . . . . ?
Cu8 N23 C50 C51 -14.0(8) . . . . ?
C48 C49 C50 N23 -0.4(12) . . . . ?
C48 C49 C50 C51 176.4(7) . . . . ?
N25 N24 C51 O6 3.1(10) . . . . ?
N25 N24 C51 C50 -177.3(6) . . . . ?
Cu9 O6 C51 N24 -6.8(9) . . . . ?
Cu8 O6 C51 N24 167.9(6) . . . . ?
Cu9 O6 C51 C50 173.6(5) . . . . ?
Cu8 O6 C51 C50 -11.7(7) . . . . ?
N23 C50 C51 N24 -162.0(6) . . . . ?
C49 C50 C51 N24 21.1(11) . . . . ?
N23 C50 C51 O6 17.6(10) . . . . ?
C49 C50 C51 O6 -159.3(7) . . . . ?
N24 N25 C52 N26 2.0(11) . . . . ?
Cu9 N25 C52 N26 -173.7(6) . . . . ?
N24 N25 C52 C53 -179.5(6) . . . . ?
Cu9 N25 C52 C53 4.8(8) . . . . ?
C57 N27 C53 C54 1.0(12) . . . . ?
Cu9 N27 C53 C54 -179.4(6) . . . . ?
C57 N27 C53 C52 -179.8(7) . . . . ?
Cu9 N27 C53 C52 -0.2(8) . . . . ?
N25 C52 C53 N27 -2.7(9) . . . . ?
N26 C52 C53 N27 175.9(7) . . . . ?
N25 C52 C53 C54 176.4(7) . . . . ?
N26 C52 C53 C54 -5.0(12) . . . . ?
N27 C53 C54 C55 -0.3(12) . . . . ?
C52 C53 C54 C55 -179.3(7) . . . . ?
C53 C54 C55 C56 -0.8(13) . . . . ?
C54 C55 C56 C57 1.2(14) . . . . ?
C53 N27 C57 C56 -0.7(14) . . . . ?
Cu9 N27 C57 C56 179.8(7) . . . . ?
C55 C56 C57 N27 -0.4(15) . . . . ?
C63 N28 C59 C60 -2.3(11) . . . . ?
Cu1 N28 C59 C60 -177.0(6) . . . . ?
C63 N28 C59 C58 179.1(6) . . . . ?
Cu1 N28 C59 C58 4.4(9) . . . . ?
O7 C58 C59 N28 7.2(12) . . . . ?
O8 C58 C59 N28 -173.2(7) . . . . ?
O7 C58 C59 C60 -171.3(8) . . . . ?
O8 C58 C59 C60 8.2(11) . . . . ?
N28 C59 C60 C61 0.1(13) . . . . ?
C58 C59 C60 C61 178.5(8) . . . . ?
C59 C60 C61 C62 1.6(13) . . . . ?
C60 C61 C62 C63 -1.0(13) . . . . ?
C59 N28 C63 C62 2.9(11) . . . . ?
Cu1 N28 C63 C62 177.9(6) . . . . ?
C59 N28 C63 C64 -175.3(7) . . . . ?
Cu1 N28 C63 C64 -0.3(8) . . . . ?
C61 C62 C63 N28 -1.3(13) . . . . ?
C61 C62 C63 C64 176.7(8) . . . . ?
Cu1 O9 C64 O10 -178.6(7) . . . . ?
Cu4 O9 C64 O10 -4.3(12) . . . . ?
Cu1 O9 C64 C63 -0.7(8) . . . . ?
Cu4 O9 C64 C63 173.5(4) . . . . ?
N28 C63 C64 O10 178.8(7) . . . . ?
C62 C63 C64 O10 0.6(12) . . . . ?
N28 C63 C64 O9 0.7(10) . . . . ?
C62 C63 C64 O9 -177.5(8) . . . . ?
Cu7 O11 C65 O12 -170.9(7) . . . . ?
Cu7 O11 C65 C66 8.6(8) . . . . ?
C70 N29 C66 C67 0.9(12) . . . . ?
Cu7 N29 C66 C67 169.8(6) . . . . ?
C70 N29 C66 C65 -178.2(7) . . . . ?
Cu7 N29 C66 C65 -9.3(8) . . . . ?
O12 C65 C66 N29 179.5(7) . . . . ?
O11 C65 C66 N29 -0.1(10) . . . . ?
O12 C65 C66 C67 0.4(12) . . . . ?
O11 C65 C66 C67 -179.2(7) . . . . ?
N29 C66 C67 C68 -1.2(13) . . . . ?
C65 C66 C67 C68 177.9(8) . . . . ?
C66 C67 C68 C69 0.2(16) . . . . ?
C67 C68 C69 C70 0.9(18) . . . . ?
C66 N29 C70 C69 0.3(13) . . . . ?
Cu7 N29 C70 C69 -167.7(8) . . . . ?
C66 N29 C70 C71 -178.5(8) . . . . ?
Cu7 N29 C70 C71 13.5(11) . . . . ?
C68 C69 C70 N29 -1.2(17) . . . . ?
C68 C69 C70 C71 177.6(11) . . . . ?
N29 C70 C71 O14 -176.8(11) . . . . ?
C69 C70 C71 O14 4.4(17) . . . . ?
N29 C70 C71 O13 1.3(13) . . . . ?
C69 C70 C71 O13 -177.5(9) . . . . ?
C76 N30 C72 C73 1.0(12) . . . . ?
Cu2 N30 C72 C73 -173.1(6) . . . . ?
N30 C72 C73 C74 -0.9(13) . . . . ?
C72 C73 C74 C75 -0.6(13) . . . . ?
C73 C74 C75 C76 2.0(13) . . . . ?
C72 N30 C76 C75 0.4(11) . . . . ?
Cu2 N30 C76 C75 175.4(6) . . . . ?
C72 N30 C76 C77 -177.8(6) . . . . ?
Cu2 N30 C76 C77 -2.8(8) . . . . ?
C74 C75 C76 N30 -1.9(12) . . . . ?
C74 C75 C76 C77 176.1(8) . . . . ?
N33 N32 C77 N31 -2.7(11) . . . . ?
Cu2 N32 C77 N31 -175.2(6) . . . . ?
N33 N32 C77 C76 173.4(6) . . . . ?
Cu2 N32 C77 C76 0.9(9) . . . . ?
N30 C76 C77 N32 1.4(9) . . . . ?
C75 C76 C77 N32 -176.7(8) . . . . ?
N30 C76 C77 N31 177.6(7) . . . . ?
C75 C76 C77 N31 -0.5(12) . . . . ?
Cu2 O15 C78 N33 5.8(9) . . . . ?
Cu5 O15 C78 N33 -174.3(6) . . . . ?
Cu2 O15 C78 C79 -174.9(5) . . . . ?
Cu5 O15 C78 C79 5.1(7) . . . . ?
N32 N33 C78 O15 -2.9(10) . . . . ?
N32 N33 C78 C79 177.8(6) . . . . ?
C83 N34 C79 C80 2.9(11) . . . . ?
Cu5 N34 C79 C80 179.6(6) . . . . ?
C83 N34 C79 C78 -174.7(6) . . . . ?
Cu5 N34 C79 C78 2.0(8) . . . . ?
O15 C78 C79 N34 -4.9(9) . . . . ?
N33 C78 C79 N34 174.5(6) . . . . ?
O15 C78 C79 C80 177.5(7) . . . . ?
N33 C78 C79 C80 -3.0(11) . . . . ?
N34 C79 C80 C81 -1.3(12) . . . . ?
C78 C79 C80 C81 176.1(7) . . . . ?
C79 C80 C81 C82 -1.3(12) . . . . ?
C80 C81 C82 C83 2.1(12) . . . . ?
C79 N34 C83 C82 -2.1(11) . . . . ?
Cu5 N34 C83 C82 -178.8(6) . . . . ?
C79 N34 C83 C84 177.7(6) . . . . ?
Cu5 N34 C83 C84 1.0(8) . . . . ?
C81 C82 C83 N34 -0.4(12) . . . . ?
C81 C82 C83 C84 179.8(7) . . . . ?
Cu8 O16 C84 N35 2.6(9) . . . . ?
Cu5 O16 C84 N35 178.3(6) . . . . ?
Cu8 O16 C84 C83 -178.6(5) . . . . ?
Cu5 O16 C84 C83 -2.9(8) . . . . ?
N36 N35 C84 O16 1.2(10) . . . . ?
N36 N35 C84 C83 -177.6(6) . . . . ?
N34 C83 C84 O16 1.6(10) . . . . ?
C82 C83 C84 O16 -178.6(7) . . . . ?
N34 C83 C84 N35 -179.5(6) . . . . ?
C82 C83 C84 N35 0.3(11) . . . . ?
N35 N36 C85 N37 1.3(12) . . . . ?
Cu8 N36 C85 N37 -171.2(6) . . . . ?
N35 N36 C85 C86 -175.4(6) . . . . ?
Cu8 N36 C85 C86 12.1(9) . . . . ?
C90 N38 C86 C87 -1.6(12) . . . . ?
Cu8 N38 C86 C87 -173.2(7) . . . . ?
C90 N38 C86 C85 174.9(7) . . . . ?
Cu8 N38 C86 C85 3.3(8) . . . . ?
N36 C85 C86 N38 -9.5(10) . . . . ?
N37 C85 C86 N38 173.7(7) . . . . ?
N36 C85 C86 C87 166.9(8) . . . . ?
N37 C85 C86 C87 -9.9(13) . . . . ?
N38 C86 C87 C88 2.4(14) . . . . ?
C85 C86 C87 C88 -173.7(9) . . . . ?
C86 C87 C88 C89 -2.0(16) . . . . ?
C87 C88 C89 C90 0.8(16) . . . . ?
C86 N38 C90 C89 0.4(13) . . . . ?
Cu8 N38 C90 C89 170.6(7) . . . . ?
C88 C89 C90 N38 -0.1(15) . . . . ?
Cu3 O17 C91 O18 171.5(8) . . . . ?
Cu3 O17 C91 C92 -7.1(9) . . . . ?
C96 N39 C92 C93 -1.2(12) . . . . ?
Cu3 N39 C92 C93 -171.8(7) . . . . ?
C96 N39 C92 C91 -178.7(7) . . . . ?
Cu3 N39 C92 C91 10.8(9) . . . . ?
O17 C91 C92 N39 -1.0(11) . . . . ?
O18 C91 C92 N39 -179.8(7) . . . . ?
O17 C91 C92 C93 -178.5(8) . . . . ?
O18 C91 C92 C93 2.7(12) . . . . ?
N39 C92 C93 C94 2.0(14) . . . . ?
C91 C92 C93 C94 179.2(8) . . . . ?
C92 C93 C94 C95 -1.3(15) . . . . ?
C93 C94 C95 C96 0.1(15) . . . . ?
C92 N39 C96 C95 -0.1(11) . . . . ?
Cu3 N39 C96 C95 170.3(6) . . . . ?
C92 N39 C96 C97 -179.9(7) . . . . ?
Cu3 N39 C96 C97 -9.5(9) . . . . ?
C94 C95 C96 N39 0.6(13) . . . . ?
C94 C95 C96 C97 -179.6(8) . . . . ?
Cu6 O19 C97 O20 -5.3(13) . . . . ?
Cu6 O19 C97 C96 175.8(5) . . . . ?
N39 C96 C97 O20 173.3(7) . . . . ?
C95 C96 C97 O20 -6.5(12) . . . . ?
N39 C96 C97 O19 -7.8(10) . . . . ?
C95 C96 C97 O19 172.4(7) . . . . ?
Cu6 O21 C98 O22 -5.1(13) . . . . ?
Cu6 O21 C98 C99 174.3(5) . . . . ?
C103 N40 C99 C100 -2.0(12) . . . . ?
Cu9 N40 C99 C100 169.2(6) . . . . ?
C103 N40 C99 C98 176.9(7) . . . . ?
Cu9 N40 C99 C98 -12.0(10) . . . . ?
O21 C98 C99 N40 2.1(11) . . . . ?
O22 C98 C99 N40 -178.4(7) . . . . ?
O21 C98 C99 C100 -179.0(8) . . . . ?
O22 C98 C99 C100 0.5(11) . . . . ?
N40 C99 C100 C101 3.8(13) . . . . ?
C98 C99 C100 C101 -175.1(8) . . . . ?
C99 C100 C101 C102 -1.8(15) . . . . ?
C100 C101 C102 C103 -1.7(17) . . . . ?
C99 N40 C103 C102 -1.8(13) . . . . ?
Cu9 N40 C103 C102 -173.6(8) . . . . ?
C99 N40 C103 C104 178.3(8) . . . . ?
Cu9 N40 C103 C104 6.5(11) . . . . ?
C101 C102 C103 N40 3.7(16) . . . . ?
C101 C102 C103 C104 -176.4(10) . . . . ?
Cu9 O23 C104 O24 175.4(10) . . . . ?
Cu9 O23 C104 C103 -4.0(11) . . . . ?
N40 C103 C104 O23 -1.0(14) . . . . ?
C102 C103 C104 O23 179.1(10) . . . . ?
N40 C103 C104 O24 179.5(9) . . . . ?
C102 C103 C104 O24 -0.4(15) . . . . ?
